data_7049311
loop_
_publ_author_name
'Konarev, Dmitri V.'
'Kuzmin, Alexey V.'
'Shestakov, Alexander F.'
'Khasanov, Salavat S.'
'Lyubovskaya, Rimma N.'

_publ_section_title
;
 Coordination-induced metal-to-macrocycle charge transfer and effect of
 cations on reorientation of the CN ligand in the
 {SnL<sub>2</sub>Mac}<sup>2-</sup> dianions (L = CN<sup>-</sup>,
 OCN<sup>-</sup>, Im<sup>-</sup>; Mac = phthalo- or naphthalocyanine).
;
_journal_issue 15
_journal_name_full 'Dalton transactions (Cambridge, England : 2003)'
_journal_page_first 4961
_journal_page_last 4972
_journal_paper_doi 10.1039/c9dt00655a
_journal_volume 48
_journal_year 2019
_chemical_formula_moiety '2(C19 H11 N6 Sn0.5), 2(C18 H36 N2 Na O6), 2(C6 H4 Cl2)'
_chemical_formula_sum 'C86 H102 Cl4 N16 Na2 O12 Sn'
_chemical_formula_weight 1858.30
_space_group_crystal_system triclinic
_space_group_IT_number 2
_space_group_name_Hall '-P 1'
_space_group_name_H-M_alt 'P -1'
_symmetry_space_group_name_Hall '-P 1'
_symmetry_space_group_name_H-M 'P -1'
_atom_sites_solution_hydrogens geom
_atom_sites_solution_primary dual
_atom_sites_solution_secondary difmap
_audit_creation_date 2018-07-17
_audit_creation_method
;
Olex2 1.2
(compiled 2018.05.29 svn.r3508 for OlexSys, GUI svn.r5506)
;
_audit_update_record
;
2019-01-31 deposited with the CCDC.    2019-03-11 downloaded from the CCDC.
;
_cell_angle_alpha 101.949(2)
_cell_angle_beta 90.676(1)
_cell_angle_gamma 101.671(2)
_cell_formula_units_Z 2
_cell_length_a 14.5732(3)
_cell_length_b 14.8407(3)
_cell_length_c 20.6425(3)
_cell_measurement_reflns_used 32501
_cell_measurement_temperature 121(6)
_cell_measurement_theta_max 29.9160
_cell_measurement_theta_min 1.8010
_cell_volume 4270.73(15)
_computing_cell_refinement 'CrysAlisPro 1.171.39.46 (Rigaku OD, 2018)'
_computing_data_collection 'CrysAlisPro 1.171.39.46 (Rigaku OD, 2018)'
_computing_data_reduction 'CrysAlisPro 1.171.39.46 (Rigaku OD, 2018)'
_computing_molecular_graphics 'Olex2 (Dolomanov et al., 2009)'
_computing_publication_material 'Olex2 (Dolomanov et al., 2009)'
_computing_structure_refinement 'ShelXL (Sheldrick, 2015)'
_computing_structure_solution 'ShelXT (Sheldrick, 2015)'
_diffrn_ambient_environment N~2~
_diffrn_ambient_temperature 121(1)
_diffrn_detector 'CCD plate'
_diffrn_detector_area_resol_mean 5.2283
_diffrn_detector_type AtlasS2
_diffrn_measured_fraction_theta_full 0.999
_diffrn_measured_fraction_theta_max 0.890
_diffrn_measurement_details
;
List of Runs (angles in degrees, time in seconds):

  # Type    Start    End  Width  t~exp~   \w     \q     \k     \f   Frames
#--------------------------------------------------------------------------
  1  \w    -70.00 -41.00   1.00   60.00    --  -13.66 123.00-130.48   29
  2  \w    -43.00  60.00   1.00   60.00    --  -13.66  57.00 150.00  103
  3  \w    -78.00  17.00   1.00   60.00    --  -13.66 -77.00 150.00   95
  4  \w    -80.00  10.00   1.00   60.00    --  -13.66 -57.00   0.00   90
  5  \w    -33.00  57.00   1.00   60.00    --  -13.66  37.00  60.00   90
  6  \w    -67.00 -42.00   1.00   60.00    --  -13.66 118.00 -16.25   25
  7  \w    -82.00   3.00   1.00   60.00    --  -13.66 -57.00-120.00   85
  8  \w    -48.00  24.00   1.00   60.00    --  -13.66  19.00 -30.00   72
;
_diffrn_measurement_device 'four-circle diffractometer'
_diffrn_measurement_device_type 'Xcalibur, AtlasS2, Gemini'
_diffrn_measurement_method '\w scans'
_diffrn_orient_matrix_type 'CrysAlisPro convention (1999,Acta A55,543-557)'
_diffrn_orient_matrix_UB_11 -0.0018920000
_diffrn_orient_matrix_UB_12 0.0413635000
_diffrn_orient_matrix_UB_13 -0.0116412000
_diffrn_orient_matrix_UB_21 -0.0446465000
_diffrn_orient_matrix_UB_22 0.0003503000
_diffrn_orient_matrix_UB_23 0.0132462000
_diffrn_orient_matrix_UB_31 0.0219288000
_diffrn_orient_matrix_UB_32 0.0280148000
_diffrn_orient_matrix_UB_33 0.0304379000
_diffrn_radiation_monochromator graphite
_diffrn_radiation_probe x-ray
_diffrn_radiation_type MoK\a
_diffrn_radiation_wavelength 0.71073
_diffrn_reflns_av_R_equivalents 0.0242
_diffrn_reflns_av_unetI/netI 0.0306
_diffrn_reflns_Laue_measured_fraction_full 0.999
_diffrn_reflns_Laue_measured_fraction_max 0.890
_diffrn_reflns_limit_h_max 18
_diffrn_reflns_limit_h_min -19
_diffrn_reflns_limit_k_max 19
_diffrn_reflns_limit_k_min -19
_diffrn_reflns_limit_l_max 28
_diffrn_reflns_limit_l_min -27
_diffrn_reflns_number 72061
_diffrn_reflns_point_group_measured_fraction_full 0.999
_diffrn_reflns_point_group_measured_fraction_max 0.890
_diffrn_reflns_theta_full 26.000
_diffrn_reflns_theta_max 30.222
_diffrn_reflns_theta_min 1.796
_diffrn_source 'fine-focus sealed X-ray tube'
_diffrn_source_type 'Enhance (Mo) X-ray Source'
_exptl_absorpt_coefficient_mu 0.506
_exptl_absorpt_correction_T_max 1.00000
_exptl_absorpt_correction_T_min 0.96763
_exptl_absorpt_correction_type multi-scan
_exptl_absorpt_process_details
;
CrysAlisPro 1.171.39.46 (Rigaku Oxford Diffraction, 2018)
Empirical absorption correction using spherical harmonics,
implemented in SCALE3 ABSPACK scaling algorithm.
;
_exptl_crystal_colour 'metallic dark black'
_exptl_crystal_colour_lustre metallic
_exptl_crystal_colour_modifier dark
_exptl_crystal_colour_primary black
_exptl_crystal_density_diffrn 1.445
_exptl_crystal_description plate
_exptl_crystal_F_000 1932
_exptl_crystal_size_max 0.39
_exptl_crystal_size_mid 0.275
_exptl_crystal_size_min 0.069
_refine_diff_density_max 0.599
_refine_diff_density_min -0.621
_refine_diff_density_rms 0.062
_refine_ls_extinction_method none
_refine_ls_goodness_of_fit_ref 1.016
_refine_ls_hydrogen_treatment constr
_refine_ls_matrix_type full
_refine_ls_number_parameters 1257
_refine_ls_number_reflns 22617
_refine_ls_number_restraints 538
_refine_ls_restrained_S_all 1.045
_refine_ls_R_factor_all 0.0471
_refine_ls_R_factor_gt 0.0337
_refine_ls_shift/su_max 0.002
_refine_ls_shift/su_mean 0.000
_refine_ls_structure_factor_coef Fsqd
_refine_ls_weighting_details 'w=1/[\s^2^(Fo^2^)+(0.0374P)^2^+2.4424P] where P=(Fo^2^+2Fc^2^)/3'
_refine_ls_weighting_scheme calc
_refine_ls_wR_factor_gt 0.0779
_refine_ls_wR_factor_ref 0.0846
_reflns_Friedel_coverage 0.000
_reflns_number_gt 18380
_reflns_number_total 22617
_reflns_threshold_expression 'I > 2\s(I)'
_cod_data_source_file c9dt00655a2.cif
_cod_data_source_block SnIm2Pc2cryptNa2C6H4Cl2
_cod_depositor_comments 'Adding full bibliography for 7049308--7049311.cif.'
_cod_original_cell_volume 4270.73(14)
_cod_database_code 7049311
_shelx_shelxl_version_number 2018/3
_chemical_oxdiff_formula 'C210  H0  N18  O12  Cl2  Sn1  Na2  '
_shelx_space_group_comment
;
The symmetry employed for this shelxl refinement is uniquely defined
by the following loop, which should always be used as a source of
symmetry information in preference to the above space-group names.
They are only intended as comments.
;
_shelx_estimated_absorpt_t_max 0.966
_shelx_estimated_absorpt_t_min 0.827
_reflns_odcompleteness_completeness 99.95
_reflns_odcompleteness_iscentric 1
_reflns_odcompleteness_theta 27.04
_olex2_refinement_description
;
1. Fixed Uiso
 At 1.2 times of:
  All C(H) groups, All C(H,H) groups, All C(H,H,H,H) groups
2. Restrained distances
 Na5-O502 \\sim Na5-O507
 with sigma of 0.02
 O502-C504 \\sim O507-C521
 with sigma of 0.02
 O502-C505 \\sim O507-C520
 with sigma of 0.02
 C503-C504 \\sim C503-C521
 with sigma of 0.02
 Na5-C504 \\sim Na5-C521
 with sigma of 0.04
 Na5-C505 \\sim Na5-C520
 with sigma of 0.04
 O502-C503 \\sim O507-C503
 with sigma of 0.04
 N502-C505 \\sim N502-C520
 with sigma of 0.04
 C504-C505 \\sim C521-C520
 with sigma of 0.04
 Cl81-C81 \\sim Cl1-C1
 with sigma of 0.02
 C81-C82 \\sim C1-C2
 with sigma of 0.02
 C81-C86 \\sim C1-C6
 with sigma of 0.02
 Cl82-C82 \\sim Cl2-C2
 with sigma of 0.02
 C82-C83 \\sim C2-C3
 with sigma of 0.02
 C83-C84 \\sim C3-C4
 with sigma of 0.02
 C84-C85 \\sim C4-C5
 with sigma of 0.02
 C85-C86 \\sim C5-C6
 with sigma of 0.02
 Cl81-C82 \\sim Cl1-C2
 with sigma of 0.04
 Cl81-C86 \\sim Cl1-C6
 with sigma of 0.04
 C81-Cl82 \\sim C1-Cl2
 with sigma of 0.04
 C81-C83 \\sim C1-C3
 with sigma of 0.04
 C81-C85 \\sim C1-C5
 with sigma of 0.04
 Cl82-C83 \\sim Cl2-C3
 with sigma of 0.04
 C82-C84 \\sim C2-C4
 with sigma of 0.04
 C82-C86 \\sim C2-C6
 with sigma of 0.04
 C83-C85 \\sim C3-C5
 with sigma of 0.04
 C84-C86 \\sim C4-C6
 with sigma of 0.04
 C506-C505 \\sim C520-C506
 with sigma of 0.02
3. Rigid bond restraints
 C81, C82, C83, C84, C85, C86, Cl81, Cl82
 with sigma for 1-2 distances of 0.01 and sigma for 1-3 distances of 0.01
4. Uiso/Uaniso restraints and constraints
Cl81 \\sim Cl1 \\sim Cl2 \\sim Cl82: within 1.7A with sigma of 0.004 and sigma
for terminal atoms of 0.008
C81 \\sim C82 \\sim C83 \\sim C84 \\sim C85 \\sim C86 \\sim C1 \\sim C2 \\sim
C3 \\sim C4 \\sim C5 \\sim C6: within 1.7A with sigma of 0.004 and sigma for
terminal atoms of 0.008
Cl91 \\sim Cl92 \\sim Cl71 \\sim Cl72: within 1.7A with sigma of 0.004 and
sigma for terminal atoms of 0.008
C91 \\sim C92 \\sim C93 \\sim C94 \\sim C95 \\sim C96 \\sim C71 \\sim C72 \\sim
C73 \\sim C74 \\sim C75 \\sim C76: within 1.7A with sigma of 0.004 and sigma
for terminal atoms of 0.008
C510 \\sim C509 \\sim C520 \\sim C506 \\sim C505: within 1.7A with sigma of
0.004 and sigma for terminal atoms of 0.008
Uanis(O502) = Uanis(O507)
Uanis(C504) = Uanis(C521)
Uanis(C505) = Uanis(C520)
Uanis(O508) = Uanis(O503)
Uanis(O504) = Uanis(O509)
5. Same fragment restrains
{C81, C82, C83, C84, C85, C86, Cl81, Cl82} sigma for 1-2: 0.001, 1-3: 0.001
as
{C71, C72, C73, C74, C75, C76, Cl71, Cl72}
{C81, C82, C83, C84, C85, C86, Cl81, Cl82} sigma for 1-2: 0.001, 1-3: 0.001
as
{C91, C92, C93, C94, C95, C96, Cl91, Cl92}
{C81, C82, C83, C84, C85, C86, Cl81, Cl82} sigma for 1-2: 0.001, 1-3: 0.001
as
{C1, C2, C3, C4, C5, C6, Cl1, Cl2}
6. Others
 Sof(H50G)=Sof(H50H)=Sof(H50O)=Sof(H50P)=Sof(O507)=Sof(C520)=Sof(H52A)=
 Sof(H52B)=Sof(C521)=Sof(H52C)=Sof(H52D)=1-FVAR(1)
 Sof(O502)=Sof(H50E)=Sof(H50F)=Sof(C504)=Sof(H50I)=Sof(H50J)=Sof(C505)=
 Sof(H50K)=Sof(H50L)=Sof(H50M)=Sof(H50N)=FVAR(1)
 Sof(C91)=Sof(C92)=Sof(C93)=Sof(H93)=Sof(C94)=Sof(H94)=Sof(C95)=Sof(H95)=
 Sof(C96)=Sof(H96)=Sof(Cl91)=Sof(Cl92)=1-FVAR(2)
 Sof(C71)=Sof(C72)=Sof(C73)=Sof(H73)=Sof(C74)=Sof(H74)=Sof(C75)=Sof(H75)=
 Sof(C76)=Sof(H76)=Sof(Cl71)=Sof(Cl72)=FVAR(2)
 Sof(C1)=Sof(C2)=Sof(C3)=Sof(H3)=Sof(C4)=Sof(H4)=Sof(C5)=Sof(H5)=Sof(C6)=
 Sof(H6)=Sof(Cl1)=Sof(Cl2)=1-FVAR(3)
 Sof(C81)=Sof(C82)=Sof(C83)=Sof(H83)=Sof(C84)=Sof(H84)=Sof(C85)=Sof(H85)=
 Sof(C86)=Sof(H86)=Sof(Cl81)=Sof(Cl82)=FVAR(3)
 Sof(H50U)=Sof(H50V)=Sof(H50Y)=Sof(H)=Sof(O508)=1-FVAR(4)
 Sof(O503)=Sof(H50S)=Sof(H50T)=Sof(H50W)=Sof(H50X)=FVAR(4)
 Sof(H51C)=Sof(H51D)=Sof(H51G)=Sof(H51H)=Sof(O509)=1-FVAR(5)
 Sof(O504)=Sof(H51A)=Sof(H51B)=Sof(H51E)=Sof(H51F)=FVAR(5)
7.a Secondary CH2 refined with riding coordinates:
 C501(H50A,H50B), C502(H50C,H50D), C503(H50E,H50F), C503(H50G,H50H), C504(H50I,
 H50J), C505(H50K,H50L), C506(H50M,H50N), C506(H50O,H50P), C507(H50Q,H50R),
 C508(H50S,H50T), C508(H50U,H50V), C509(H50W,H50X), C509(H50Y,H), C510(H51A,
 H51B), C510(H51C,H51D), C511(H51E,H51F), C511(H51G,H51H), C512(H51I,H51J),
 C513(H51K,H51L), C514(H51M,H51N), C515(H51O,H51P), C516(H51Q,H51R), C517(H51S,
 H51T), C518(H51U,H51V), C520(H52A,H52B), C521(H52C,H52D), C601(H60A,H60B),
 C602(H60C,H60D), C603(H60E,H60F), C604(H60G,H60H), C605(H60I,H60J), C606(H60K,
 H60L), C607(H60M,H60N), C608(H60O,H60P), C609(H60Q,H60R), C610(H61A,H61B),
 C611(H61C,H61D), C612(H61E,H61F), C613(H61G,H61H), C614(H61I,H61J), C615(H61K,
 H61L), C616(H61M,H61N), C617(H61O,H61P), C618(H61Q,H61R)
7.b Aromatic/amide H refined with riding coordinates:
 C103(H103), C104(H104), C105(H105), C106(H106), C111(H111), C112(H112),
 C113(H113), C114(H114), C201(H201), C202(H202), C203(H203), C304(H304),
 C305(H305), C306(H306), C307(H307), C312(H312), C313(H313), C314(H314),
 C315(H315), C401(H401), C402(H402), C403(H403), C83(H83), C84(H84), C85(H85),
 C86(H86), C73(H73), C74(H74), C75(H75), C76(H76), C93(H93), C94(H94), C95(H95),
  C96(H96), C3(H3), C4(H4), C5(H5), C6(H6)
;
_olex2_submission_special_instructions 'No special instructions were received'
_oxdiff_exptl_absorpt_empirical_details
;
Empirical correction (ABSPACK) includes:
- Absorption correction using spherical harmonics
- Frame scaling
;
_oxdiff_exptl_absorpt_empirical_full_max 1.058
_oxdiff_exptl_absorpt_empirical_full_min 0.965

loop_
_space_group_symop_operation_xyz
'x, y, z'
'-x, -y, -z'

loop_
_atom_site_label
_atom_site_type_symbol
_atom_site_fract_x
_atom_site_fract_y
_atom_site_fract_z
_atom_site_U_iso_or_equiv
_atom_site_adp_type
_atom_site_occupancy
_atom_site_site_symmetry_order
_atom_site_calc_flag
_atom_site_refinement_flags_posn
_atom_site_refinement_flags_adp
_atom_site_refinement_flags_occupancy
_atom_site_disorder_assembly
_atom_site_disorder_group
Sn1 Sn 0.500000 0.000000 0.500000 0.01633(4) Uani 1 2 d S T P . .
N101 N 0.53420(9) 0.02659(10) 0.40841(7) 0.0179(3) Uani 1 1 d . . . . .
C101 C 0.48070(11) -0.01679(12) 0.35056(8) 0.0181(3) Uani 1 1 d . . . . .
N102 N 0.68694(9) 0.13808(10) 0.44139(7) 0.0195(3) Uani 1 1 d . . . . .
C102 C 0.53012(11) 0.01377(12) 0.29792(8) 0.0185(3) Uani 1 1 d . . . . .
N103 N 0.62081(9) 0.09325(10) 0.54092(7) 0.0188(3) Uani 1 1 d . . . . .
C103 C 0.51213(12) -0.00922(12) 0.22842(8) 0.0219(3) Uani 1 1 d . . . . .
H103 H 0.456582 -0.049492 0.209535 0.026 Uiso 1 1 calc R . . . .
N104 N 0.60585(9) 0.07820(10) 0.65579(7) 0.0184(3) Uani 1 1 d . . . . .
C104 C 0.57807(13) 0.02892(13) 0.18921(9) 0.0272(4) Uani 1 1 d . . . . .
H104 H 0.567346 0.013083 0.143363 0.033 Uiso 1 1 calc R . . . .
C105 C 0.66246(13) 0.09220(13) 0.21747(9) 0.0261(4) Uani 1 1 d . . . . .
H105 H 0.705982 0.116883 0.189763 0.031 Uiso 1 1 calc R . . . .
C106 C 0.68075(12) 0.11739(13) 0.28471(9) 0.0223(3) Uani 1 1 d . . . . .
H106 H 0.735509 0.159876 0.302716 0.027 Uiso 1 1 calc R . . . .
C107 C 0.61515(11) 0.07787(12) 0.32640(8) 0.0184(3) Uani 1 1 d . . . . .
C108 C 0.61587(11) 0.08457(12) 0.39578(8) 0.0184(3) Uani 1 1 d . . . . .
C109 C 0.68797(11) 0.14042(12) 0.50516(8) 0.0185(3) Uani 1 1 d . . . . .
C110 C 0.76485(11) 0.19437(12) 0.55376(8) 0.0191(3) Uani 1 1 d . . . . .
C111 C 0.84950(12) 0.25337(12) 0.54598(9) 0.0224(3) Uani 1 1 d . . . . .
H111 H 0.865730 0.265177 0.504635 0.027 Uiso 1 1 calc R . . . .
C112 C 0.90913(12) 0.29416(13) 0.60236(9) 0.0265(4) Uani 1 1 d . . . . .
H112 H 0.965460 0.334850 0.598606 0.032 Uiso 1 1 calc R . . . .
C113 C 0.88602(13) 0.27521(13) 0.66406(9) 0.0262(4) Uani 1 1 d . . . . .
H113 H 0.927106 0.303252 0.700813 0.031 Uiso 1 1 calc R . . . .
C114 C 0.80229(12) 0.21486(12) 0.67151(8) 0.0219(3) Uani 1 1 d . . . . .
H114 H 0.787376 0.201099 0.712556 0.026 Uiso 1 1 calc R . . . .
C115 C 0.74138(11) 0.17559(11) 0.61578(8) 0.0183(3) Uani 1 1 d . . . . .
C116 C 0.64935(11) 0.11046(11) 0.60797(8) 0.0179(3) Uani 1 1 d . . . . .
N201 N 0.57679(9) -0.11438(10) 0.48490(7) 0.0192(3) Uani 1 1 d . . . . .
C201 C 0.65339(12) -0.12005(13) 0.44885(9) 0.0240(4) Uani 1 1 d . . . . .
H201 H 0.677864 -0.075912 0.424127 0.029 Uiso 1 1 calc R . . . .
N202 N 0.69059(11) -0.19389(12) 0.45177(8) 0.0288(3) Uani 1 1 d . . . . .
C202 C 0.63356(13) -0.23932(13) 0.49275(9) 0.0261(4) Uani 1 1 d . . . . .
H202 H 0.641093 -0.294451 0.504888 0.031 Uiso 1 1 calc R . . . .
C203 C 0.56430(12) -0.19208(12) 0.51310(8) 0.0224(3) Uani 1 1 d . . . . .
H203 H 0.517220 -0.209220 0.540943 0.027 Uiso 1 1 calc R . . . .
Na5 Na 0.06091(5) 0.00851(5) 0.26622(3) 0.02311(14) Uani 1 1 d D . . . .
O501 O 0.14633(9) -0.11059(9) 0.19480(6) 0.0289(3) Uani 1 1 d . . . . .
N501 N 0.22817(10) 0.08934(11) 0.20903(8) 0.0272(3) Uani 1 1 d . . . . .
C501 C 0.25882(14) 0.01538(15) 0.16146(10) 0.0319(4) Uani 1 1 d . . . . .
H50A H 0.325067 0.035304 0.155034 0.038 Uiso 1 1 calc R . . . .
H50B H 0.224730 0.005806 0.119110 0.038 Uiso 1 1 calc R . . . .
O502 O -0.0500(3) -0.0908(3) 0.1789(2) 0.0289(4) Uani 0.331(2) 1 d D . . A 1
N502 N -0.10957(11) -0.06653(13) 0.31282(8) 0.0343(4) Uani 1 1 d D . . . .
C502 C 0.24287(14) -0.07656(14) 0.18451(10) 0.0316(4) Uani 1 1 d . . . . .
H50C H 0.264484 -0.123412 0.151658 0.038 Uiso 1 1 calc R . . . .
H50D H 0.279747 -0.067716 0.225621 0.038 Uiso 1 1 calc R . . . .
O503 O 0.03602(12) 0.11781(13) 0.19285(9) 0.0287(4) Uani 0.753(3) 1 d . . . A 1
C503 C 0.09132(16) -0.15322(15) 0.13464(10) 0.0356(5) Uani 1 1 d D . . . .
H50E H 0.111024 -0.210233 0.113175 0.043 Uiso 0.331(2) 1 calc R . . A 1
H50F H 0.098573 -0.110341 0.104519 0.043 Uiso 0.331(2) 1 calc R . . A 1
H50G H 0.080248 -0.105193 0.111771 0.043 Uiso 0.669(2) 1 calc R . . A 2
H50H H 0.124092 -0.194955 0.105754 0.043 Uiso 0.669(2) 1 calc R . . A 2
O504 O -0.01726(13) 0.13286(13) 0.32131(10) 0.0288(4) Uani 0.750(3) 1 d . . . A 1
C504 C -0.0187(5) -0.1780(5) 0.1542(4) 0.0315(7) Uani 0.331(2) 1 d D . . A 1
H50I H -0.057651 -0.214410 0.115424 0.038 Uiso 0.331(2) 1 calc R . . A 1
H50J H -0.024178 -0.215341 0.187917 0.038 Uiso 0.331(2) 1 calc R . . A 1
O505 O 0.18392(9) 0.11513(9) 0.35065(7) 0.0288(3) Uani 1 1 d . . . . .
C505 C -0.1463(4) -0.1013(5) 0.1947(3) 0.0401(6) Uani 0.331(2) 1 d D U . A 1
H50K H -0.166398 -0.044492 0.189853 0.048 Uiso 0.331(2) 1 calc R . . A 1
H50L H -0.182271 -0.152668 0.161426 0.048 Uiso 0.331(2) 1 calc R . . A 1
O506 O 0.06777(9) -0.04067(9) 0.37587(6) 0.0273(3) Uani 1 1 d . . . . .
C506 C -0.17066(16) -0.1174(2) 0.25397(13) 0.0566(7) Uani 1 1 d D U . . .
H50M H -0.176761 -0.184275 0.251874 0.068 Uiso 0.331(2) 1 calc R . . A 1
H50N H -0.232470 -0.103558 0.261098 0.068 Uiso 0.331(2) 1 calc R . . A 1
H50O H -0.227077 -0.152637 0.268774 0.068 Uiso 0.669(2) 1 calc R . . A 2
H50P H -0.189363 -0.071298 0.232351 0.068 Uiso 0.669(2) 1 calc R . . A 2
O507 O -0.04148(14) -0.13744(16) 0.19011(11) 0.0289(4) Uani 0.669(2) 1 d D . . A 2
C507 C 0.20669(14) 0.16273(14) 0.17645(11) 0.0339(4) Uani 1 1 d . . . . .
H50Q H 0.248576 0.169702 0.140818 0.041 Uiso 1 1 calc R . . . .
H50R H 0.217724 0.222382 0.208315 0.041 Uiso 1 1 calc R . . . .
C508 C 0.10746(14) 0.13953(17) 0.14898(11) 0.0357(5) Uani 1 1 d . . . . .
H50S H 0.096210 0.192565 0.131689 0.043 Uiso 0.753(3) 1 calc R . . A 1
H50T H 0.100888 0.086234 0.111763 0.043 Uiso 0.753(3) 1 calc R . . A 1
H50U H 0.084850 0.073435 0.128813 0.043 Uiso 0.247(3) 1 calc R . . A 2
H50V H 0.094553 0.179325 0.119653 0.043 Uiso 0.247(3) 1 calc R . . A 2
C509 C 0.00500(16) 0.20084(16) 0.22781(12) 0.0410(5) Uani 1 1 d . U . . .
H50W H -0.027361 0.226226 0.196734 0.049 Uiso 0.753(3) 1 calc R . . A 1
H50X H 0.058916 0.248723 0.248103 0.049 Uiso 0.753(3) 1 calc R . . A 1
H50Y H -0.031300 0.181924 0.185746 0.049 Uiso 0.247(3) 1 calc R . . A 2
H H 0.024244 0.268939 0.236948 0.049 Uiso 0.247(3) 1 calc R . . A 2
C510 C -0.05806(18) 0.1763(2) 0.27896(14) 0.0526(6) Uani 1 1 d . U . . .
H51A H -0.074478 0.232968 0.304310 0.063 Uiso 0.750(3) 1 calc R . . A 1
H51B H -0.115384 0.134456 0.257997 0.063 Uiso 0.750(3) 1 calc R . . A 1
H51C H -0.040935 0.227056 0.317761 0.063 Uiso 0.250(3) 1 calc R . . A 2
H51D H -0.120476 0.178560 0.263464 0.063 Uiso 0.250(3) 1 calc R . . A 2
C511 C -0.07904(16) 0.10194(16) 0.36996(11) 0.0402(5) Uani 1 1 d . . . . .
H51E H -0.113349 0.150992 0.385984 0.048 Uiso 0.750(3) 1 calc R . . A 1
H51F H -0.040315 0.097364 0.407206 0.048 Uiso 0.750(3) 1 calc R . . A 1
H51G H -0.105510 0.153460 0.393602 0.048 Uiso 0.250(3) 1 calc R . . A 2
H51H H -0.023214 0.096818 0.393811 0.048 Uiso 0.250(3) 1 calc R . . A 2
C512 C -0.14928(15) 0.01058(17) 0.34987(12) 0.0409(5) Uani 1 1 d . . . . .
H51I H -0.175779 -0.007335 0.389383 0.049 Uiso 1 1 calc R . . . .
H51J H -0.199954 0.019930 0.322790 0.049 Uiso 1 1 calc R . . . .
C513 C 0.29804(13) 0.13021(15) 0.26511(11) 0.0335(4) Uani 1 1 d . . . . .
H51K H 0.347621 0.176071 0.251974 0.040 Uiso 1 1 calc R . . . .
H51L H 0.325931 0.080777 0.276017 0.040 Uiso 1 1 calc R . . . .
C514 C 0.25532(15) 0.17719(14) 0.32565(11) 0.0366(5) Uani 1 1 d . . . . .
H51M H 0.304527 0.205237 0.360218 0.044 Uiso 1 1 calc R . . . .
H51N H 0.229052 0.227634 0.314772 0.044 Uiso 1 1 calc R . . . .
C515 C 0.21957(13) 0.05361(14) 0.38462(9) 0.0280(4) Uani 1 1 d . . . . .
H51O H 0.272371 0.088535 0.414722 0.034 Uiso 1 1 calc R . . . .
H51P H 0.240314 0.004590 0.353130 0.034 Uiso 1 1 calc R . . . .
C516 C 0.14155(14) 0.01165(15) 0.42213(9) 0.0303(4) Uani 1 1 d . . . . .
H51Q H 0.162935 -0.029192 0.447428 0.036 Uiso 1 1 calc R . . . .
H51R H 0.119894 0.060975 0.452721 0.036 Uiso 1 1 calc R . . . .
C517 C -0.01226(15) -0.08182(15) 0.40657(10) 0.0340(4) Uani 1 1 d . . . . .
H51S H -0.033791 -0.033477 0.438175 0.041 Uiso 1 1 calc R . . . .
H51T H 0.003795 -0.127133 0.430165 0.041 Uiso 1 1 calc R . . . .
C518 C -0.08834(15) -0.12996(15) 0.35373(12) 0.0400(5) Uani 1 1 d . . . . .
H51U H -0.068927 -0.182985 0.325619 0.048 Uiso 1 1 calc R . . . .
H51V H -0.144730 -0.154193 0.374490 0.048 Uiso 1 1 calc R . . . .
C520 C -0.1323(2) -0.1806(2) 0.20603(17) 0.0401(6) Uani 0.669(2) 1 d D U . A 2
H52A H -0.173520 -0.200733 0.166161 0.048 Uiso 0.669(2) 1 calc R . . A 2
H52B H -0.128262 -0.235914 0.223092 0.048 Uiso 0.669(2) 1 calc R . . A 2
C521 C 0.0046(3) -0.2050(2) 0.15069(18) 0.0315(7) Uani 0.669(2) 1 d D . . A 2
H52C H 0.015292 -0.251064 0.175496 0.038 Uiso 0.669(2) 1 calc R . . A 2
H52D H -0.033548 -0.237632 0.110650 0.038 Uiso 0.669(2) 1 calc R . . A 2
Sn3 Sn 0.000000 0.500000 0.000000 0.01407(4) Uani 1 2 d S T P . .
N301 N -0.11453(9) 0.40307(9) -0.04825(6) 0.0165(3) Uani 1 1 d . . . . .
C301 C -0.18884(11) 0.36090(11) -0.01558(8) 0.0155(3) Uani 1 1 d . . . . .
N302 N -0.19413(9) 0.35881(9) 0.04726(6) 0.0164(3) Uani 1 1 d . . . . .
C302 C -0.12433(11) 0.40604(11) 0.09603(8) 0.0160(3) Uani 1 1 d . . . . .
N303 N -0.04499(9) 0.47103(9) 0.08890(6) 0.0163(3) Uani 1 1 d . . . . .
C303 C -0.12522(11) 0.40010(11) 0.16329(8) 0.0162(3) Uani 1 1 d . . . . .
N304 N 0.09247(9) 0.56868(9) 0.15971(6) 0.0167(3) Uani 1 1 d . . . . .
C304 C -0.18918(11) 0.34758(12) 0.19963(8) 0.0185(3) Uani 1 1 d . . . . .
H304 H -0.241780 0.304627 0.178389 0.022 Uiso 1 1 calc R . . . .
C305 C -0.17204(12) 0.36129(13) 0.26657(8) 0.0224(3) Uani 1 1 d . . . . .
H305 H -0.214687 0.328675 0.291136 0.027 Uiso 1 1 calc R . . . .
C306 C -0.09024(12) 0.42448(13) 0.29946(8) 0.0224(3) Uani 1 1 d . . . . .
H306 H -0.080299 0.431818 0.345007 0.027 Uiso 1 1 calc R . . . .
C307 C -0.02597(12) 0.47461(12) 0.26558(8) 0.0202(3) Uani 1 1 d . . . . .
H307 H 0.027807 0.514773 0.287485 0.024 Uiso 1 1 calc R . . . .
C308 C -0.04293(11) 0.46413(11) 0.19643(8) 0.0168(3) Uani 1 1 d . . . . .
C309 C 0.00629(11) 0.50672(11) 0.14863(8) 0.0162(3) Uani 1 1 d . . . . .
C310 C 0.14028(11) 0.60451(11) 0.11505(8) 0.0153(3) Uani 1 1 d . . . . .
C311 C 0.23677(11) 0.66086(11) 0.12645(8) 0.0162(3) Uani 1 1 d . . . . .
C312 C 0.29694(11) 0.68980(11) 0.18311(8) 0.0187(3) Uani 1 1 d . . . . .
H312 H 0.278004 0.674615 0.223078 0.022 Uiso 1 1 calc R . . . .
C313 C 0.38602(12) 0.74200(12) 0.17817(8) 0.0214(3) Uani 1 1 d . . . . .
H313 H 0.426943 0.762941 0.215632 0.026 Uiso 1 1 calc R . . . .
C314 C 0.41539(12) 0.76365(12) 0.11818(9) 0.0220(3) Uani 1 1 d . . . . .
H314 H 0.475559 0.798532 0.116138 0.026 Uiso 1 1 calc R . . . .
C315 C 0.35557(11) 0.73362(12) 0.06113(8) 0.0197(3) Uani 1 1 d . . . . .
H315 H 0.375115 0.747623 0.020961 0.024 Uiso 1 1 calc R . . . .
C316 C 0.26619(11) 0.68232(11) 0.06606(8) 0.0160(3) Uani 1 1 d . . . . .
N401 N -0.08486(9) 0.60713(10) 0.00691(7) 0.0179(3) Uani 1 1 d . . . . .
C401 C -0.07236(13) 0.68211(12) -0.02210(9) 0.0242(4) Uani 1 1 d . . . . .
H401 H -0.021172 0.698004 -0.047025 0.029 Uiso 1 1 calc R . . . .
N402 N -0.13973(12) 0.73115(11) -0.01187(8) 0.0294(3) Uani 1 1 d . . . . .
C402 C -0.20007(13) 0.68437(13) 0.02632(9) 0.0247(4) Uani 1 1 d . . . . .
H402 H -0.255008 0.701483 0.042023 0.030 Uiso 1 1 calc R . . . .
C403 C -0.16753(12) 0.60893(12) 0.03787(8) 0.0214(3) Uani 1 1 d . . . . .
H403 H -0.196282 0.566189 0.062407 0.026 Uiso 1 1 calc R . . . .
Na6 Na 0.45476(5) 0.47476(5) 0.24767(3) 0.02077(14) Uani 1 1 d . . . . .
O601 O 0.47111(8) 0.30356(9) 0.21809(6) 0.0238(3) Uani 1 1 d . . . . .
N601 N 0.52204(10) 0.41176(10) 0.11506(7) 0.0216(3) Uani 1 1 d . . . . .
C601 C 0.53706(13) 0.31587(13) 0.11078(9) 0.0252(4) Uani 1 1 d . . . . .
H60A H 0.600081 0.319075 0.128077 0.030 Uiso 1 1 calc R . . . .
H60B H 0.531539 0.283085 0.064637 0.030 Uiso 1 1 calc R . . . .
O602 O 0.52220(10) 0.41121(10) 0.33817(6) 0.0324(3) Uani 1 1 d . . . . .
N602 N 0.39648(11) 0.52969(11) 0.36390(7) 0.0269(3) Uani 1 1 d . . . . .
C602 C 0.46689(12) 0.26107(12) 0.14933(9) 0.0243(4) Uani 1 1 d . . . . .
H60C H 0.404168 0.255672 0.130578 0.029 Uiso 1 1 calc R . . . .
H60D H 0.478448 0.197955 0.144396 0.029 Uiso 1 1 calc R . . . .
O603 O 0.35354(8) 0.48452(8) 0.15301(6) 0.0209(2) Uani 1 1 d . . . . .
C603 C 0.54980(14) 0.28963(15) 0.25384(10) 0.0334(4) Uani 1 1 d . . . . .
H60E H 0.607308 0.327366 0.242428 0.040 Uiso 1 1 calc R . . . .
H60F H 0.554269 0.223931 0.242682 0.040 Uiso 1 1 calc R . . . .
O604 O 0.27378(9) 0.41844(9) 0.25788(6) 0.0250(3) Uani 1 1 d . . . . .
C604 C 0.53607(14) 0.31818(15) 0.32563(10) 0.0333(4) Uani 1 1 d . . . . .
H60G H 0.481926 0.276516 0.337865 0.040 Uiso 1 1 calc R . . . .
H60H H 0.590798 0.314721 0.351458 0.040 Uiso 1 1 calc R . . . .
O605 O 0.61970(9) 0.56111(9) 0.22393(6) 0.0251(3) Uani 1 1 d . . . . .
C605 C 0.50606(16) 0.44487(16) 0.40569(9) 0.0368(5) Uani 1 1 d . . . . .
H60I H 0.563308 0.454687 0.432997 0.044 Uiso 1 1 calc R . . . .
H60J H 0.458361 0.399218 0.420758 0.044 Uiso 1 1 calc R . . . .
O606 O 0.49352(9) 0.65158(9) 0.29032(6) 0.0245(3) Uani 1 1 d . . . . .
C606 C 0.47432(15) 0.53564(16) 0.41130(9) 0.0347(5) Uani 1 1 d . . . . .
H60K H 0.454912 0.554986 0.455936 0.042 Uiso 1 1 calc R . . . .
H60L H 0.526822 0.583688 0.404181 0.042 Uiso 1 1 calc R . . . .
C607 C 0.44693(13) 0.41351(13) 0.06766(8) 0.0236(4) Uani 1 1 d . . . . .
H60M H 0.401800 0.354072 0.060083 0.028 Uiso 1 1 calc R . . . .
H60N H 0.473366 0.420730 0.025667 0.028 Uiso 1 1 calc R . . . .
C608 C 0.39736(13) 0.49326(13) 0.09274(8) 0.0234(4) Uani 1 1 d . . . . .
H60O H 0.442456 0.552678 0.099781 0.028 Uiso 1 1 calc R . . . .
H60P H 0.350270 0.493937 0.059340 0.028 Uiso 1 1 calc R . . . .
C609 C 0.26532(12) 0.41884(13) 0.14303(9) 0.0231(4) Uani 1 1 d . . . . .
H60Q H 0.275298 0.354951 0.130993 0.028 Uiso 1 1 calc R . . . .
H60R H 0.227788 0.429804 0.107460 0.028 Uiso 1 1 calc R . . . .
C610 C 0.21585(12) 0.43204(13) 0.20615(9) 0.0243(4) Uani 1 1 d . . . . .
H61A H 0.203181 0.494987 0.216929 0.029 Uiso 1 1 calc R . . . .
H61B H 0.156475 0.387044 0.201195 0.029 Uiso 1 1 calc R . . . .
C611 C 0.23639(14) 0.44246(16) 0.32131(9) 0.0317(4) Uani 1 1 d . . . . .
H61C H 0.186362 0.391456 0.327594 0.038 Uiso 1 1 calc R . . . .
H61D H 0.210800 0.498557 0.324255 0.038 Uiso 1 1 calc R . . . .
C612 C 0.31433(14) 0.45992(16) 0.37394(9) 0.0332(4) Uani 1 1 d . . . . .
H61E H 0.290769 0.481334 0.416932 0.040 Uiso 1 1 calc R . . . .
H61F H 0.333281 0.401017 0.374325 0.040 Uiso 1 1 calc R . . . .
C613 C 0.60966(13) 0.47725(13) 0.10758(9) 0.0264(4) Uani 1 1 d . . . . .
H61G H 0.594960 0.530534 0.092304 0.032 Uiso 1 1 calc R . . . .
H61H H 0.645845 0.445663 0.074457 0.032 Uiso 1 1 calc R . . . .
C614 C 0.66761(12) 0.51205(14) 0.17272(9) 0.0279(4) Uani 1 1 d . . . . .
H61I H 0.683927 0.458663 0.186922 0.034 Uiso 1 1 calc R . . . .
H61J H 0.725496 0.553642 0.165877 0.034 Uiso 1 1 calc R . . . .
C615 C 0.61593(14) 0.65379(13) 0.21695(10) 0.0289(4) Uani 1 1 d . . . . .
H61K H 0.572712 0.651022 0.180146 0.035 Uiso 1 1 calc R . . . .
H61L H 0.677525 0.686978 0.208360 0.035 Uiso 1 1 calc R . . . .
C616 C 0.58332(13) 0.70395(13) 0.28032(9) 0.0287(4) Uani 1 1 d . . . . .
H61M H 0.627073 0.707769 0.317060 0.034 Uiso 1 1 calc R . . . .
H61N H 0.579196 0.767387 0.277320 0.034 Uiso 1 1 calc R . . . .
C617 C 0.45665(15) 0.69322(14) 0.35029(9) 0.0326(4) Uani 1 1 d . . . . .
H61O H 0.436311 0.749752 0.345051 0.039 Uiso 1 1 calc R . . . .
H61P H 0.504598 0.710351 0.386222 0.039 Uiso 1 1 calc R . . . .
C618 C 0.37490(15) 0.62264(15) 0.36579(10) 0.0340(4) Uani 1 1 d . . . . .
H61Q H 0.355018 0.646550 0.409555 0.041 Uiso 1 1 calc R . . . .
H61R H 0.322956 0.615754 0.334095 0.041 Uiso 1 1 calc R . . . .
C81 C 0.7197(2) 0.05531(19) 0.0323(4) 0.0357(8) Uani 0.559(5) 1 d D U . B 1
C82 C 0.7269(2) -0.03760(19) 0.0261(5) 0.0355(8) Uani 0.559(5) 1 d D U . B 1
C83 C 0.8143(2) -0.0605(2) 0.0249(2) 0.0382(8) Uani 0.559(5) 1 d D U . B 1
H83 H 0.819440 -0.123229 0.017317 0.046 Uiso 0.559(5) 1 calc R . . B 1
C84 C 0.8940(2) 0.0103(2) 0.0351(3) 0.0497(9) Uani 0.559(5) 1 d D U . B 1
H84 H 0.952759 -0.004421 0.037893 0.060 Uiso 0.559(5) 1 calc R . . B 1
C85 C 0.8867(2) 0.1026(2) 0.0411(3) 0.0536(10) Uani 0.559(5) 1 d D U . B 1
H85 H 0.940691 0.149825 0.046684 0.064 Uiso 0.559(5) 1 calc R . . B 1
C86 C 0.7998(2) 0.12545(19) 0.0390(3) 0.0450(9) Uani 0.559(5) 1 d D U . B 1
H86 H 0.795028 0.187738 0.042050 0.054 Uiso 0.559(5) 1 calc R . . B 1
Cl81 Cl 0.61122(19) 0.0835(2) 0.02548(17) 0.0676(8) Uani 0.559(5) 1 d D U . B 1
Cl82 Cl 0.62724(18) -0.12795(19) 0.0128(3) 0.0417(6) Uani 0.559(5) 1 d D U . B 1
C71 C 0.80383(14) 0.57717(13) 0.44424(10) 0.0299(4) Uani 0.8464(15) 1 d D U . C 1
C72 C 0.82761(15) 0.50669(12) 0.47120(10) 0.0294(5) Uani 0.8464(15) 1 d D U . C 1
C73 C 0.89085(15) 0.52959(15) 0.52561(11) 0.0348(5) Uani 0.8464(15) 1 d D U . C 1
H73 H 0.908420 0.482275 0.543114 0.042 Uiso 0.8464(15) 1 calc R . . C 1
C74 C 0.92764(17) 0.62292(16) 0.55372(12) 0.0416(6) Uani 0.8464(15) 1 d D U . C 1
H74 H 0.971420 0.638519 0.589519 0.050 Uiso 0.8464(15) 1 calc R . . C 1
C75 C 0.89985(17) 0.69301(15) 0.52902(12) 0.0427(6) Uani 0.8464(15) 1 d D U . C 1
H75 H 0.922252 0.755753 0.549700 0.051 Uiso 0.8464(15) 1 calc R . . C 1
C76 C 0.8389(2) 0.67071(14) 0.47376(14) 0.0371(5) Uani 0.8464(15) 1 d D U . C 1
H76 H 0.821532 0.718234 0.456413 0.045 Uiso 0.8464(15) 1 calc R . . C 1
Cl71 Cl 0.72865(4) 0.55049(5) 0.37439(3) 0.03883(18) Uani 0.8464(15) 1 d D U . C 1
Cl72 Cl 0.77517(9) 0.38863(7) 0.44097(6) 0.0356(2) Uani 0.8464(15) 1 d D U . C 1
C91 C 0.8643(6) 0.5444(3) 0.4995(4) 0.0342(11) Uani 0.1536(15) 1 d D U . C 2
C92 C 0.8007(7) 0.4895(3) 0.4495(4) 0.0345(13) Uani 0.1536(15) 1 d D U . C 2
C93 C 0.7621(7) 0.5309(4) 0.4048(4) 0.0334(14) Uani 0.1536(15) 1 d D U . C 2
H93 H 0.721432 0.493889 0.369908 0.040 Uiso 0.1536(15) 1 calc R . . C 2
C94 C 0.7841(7) 0.6275(4) 0.4121(4) 0.0377(13) Uani 0.1536(15) 1 d D U . C 2
H94 H 0.759554 0.655551 0.381461 0.045 Uiso 0.1536(15) 1 calc R . . C 2
C95 C 0.8423(11) 0.6825(3) 0.4646(6) 0.0375(12) Uani 0.1536(15) 1 d D U . C 2
H95 H 0.852821 0.747808 0.471386 0.045 Uiso 0.1536(15) 1 calc R . . C 2
C96 C 0.8850(8) 0.6413(3) 0.5072(4) 0.0412(12) Uani 0.1536(15) 1 d D U . C 2
H96 H 0.927561 0.678403 0.540952 0.049 Uiso 0.1536(15) 1 calc R . . C 2
Cl91 Cl 0.9123(3) 0.4939(3) 0.55630(18) 0.0516(12) Uani 0.1536(15) 1 d D U . C 2
Cl92 Cl 0.7676(8) 0.3680(3) 0.4417(5) 0.066(2) Uani 0.1536(15) 1 d D U . C 2
C1 C 0.7073(3) 0.0453(2) 0.0273(5) 0.0350(9) Uani 0.441(5) 1 d D U . B 2
C2 C 0.7212(3) -0.0436(2) 0.0292(6) 0.0357(9) Uani 0.441(5) 1 d D U . B 2
C3 C 0.8074(3) -0.0546(3) 0.0513(3) 0.0452(10) Uani 0.441(5) 1 d D U . B 2
H3 H 0.816308 -0.113997 0.054176 0.054 Uiso 0.441(5) 1 calc R . . B 2
C4 C 0.8800(3) 0.0230(3) 0.0691(4) 0.0531(10) Uani 0.441(5) 1 d D U . B 2
H4 H 0.938927 0.015421 0.081851 0.064 Uiso 0.441(5) 1 calc R . . B 2
C5 C 0.8656(3) 0.1114(3) 0.0680(3) 0.0511(11) Uani 0.441(5) 1 d D U . B 2
H5 H 0.914813 0.163459 0.080195 0.061 Uiso 0.441(5) 1 calc R . . B 2
C6 C 0.7787(3) 0.1233(2) 0.0488(4) 0.0434(10) Uani 0.441(5) 1 d D U . B 2
H6 H 0.768131 0.183437 0.050399 0.052 Uiso 0.441(5) 1 calc R . . B 2
Cl1 Cl 0.5977(2) 0.0609(3) 0.00551(18) 0.0651(9) Uani 0.441(5) 1 d D U . B 2
Cl2 Cl 0.6289(3) -0.1416(2) 0.0108(4) 0.0488(9) Uani 0.441(5) 1 d D U . B 2
O508 O 0.0763(4) 0.1685(4) 0.2203(3) 0.0287(4) Uani 0.247(3) 1 d . . . A 2
O509 O -0.0656(4) 0.1035(4) 0.2983(3) 0.0288(4) Uani 0.250(3) 1 d . . . A 2

loop_
_atom_site_aniso_label
_atom_site_aniso_U_11
_atom_site_aniso_U_22
_atom_site_aniso_U_33
_atom_site_aniso_U_23
_atom_site_aniso_U_13
_atom_site_aniso_U_12
Sn1 0.01138(7) 0.02002(8) 0.01597(7) 0.00265(6) 0.00187(5) 0.00070(6)
N101 0.0144(6) 0.0203(7) 0.0176(6) 0.0030(5) 0.0024(5) 0.0013(5)
C101 0.0161(8) 0.0193(8) 0.0183(8) 0.0026(6) 0.0020(6) 0.0038(6)
N102 0.0147(7) 0.0210(7) 0.0217(7) 0.0039(5) 0.0017(5) 0.0018(5)
C102 0.0179(8) 0.0186(8) 0.0200(8) 0.0039(6) 0.0025(6) 0.0058(6)
N103 0.0141(6) 0.0229(7) 0.0169(6) 0.0027(5) 0.0008(5) -0.0004(5)
C103 0.0230(9) 0.0218(9) 0.0203(8) 0.0033(6) 0.0007(6) 0.0046(7)
N104 0.0164(7) 0.0182(7) 0.0196(7) 0.0018(5) 0.0015(5) 0.0033(5)
C104 0.0330(10) 0.0295(10) 0.0190(8) 0.0058(7) 0.0029(7) 0.0056(8)
C105 0.0259(9) 0.0289(10) 0.0259(9) 0.0111(7) 0.0080(7) 0.0053(7)
C106 0.0181(8) 0.0234(9) 0.0266(9) 0.0082(7) 0.0042(6) 0.0043(7)
C107 0.0166(8) 0.0193(8) 0.0200(8) 0.0046(6) 0.0023(6) 0.0052(6)
C108 0.0145(7) 0.0205(8) 0.0200(8) 0.0051(6) 0.0031(6) 0.0027(6)
C109 0.0137(7) 0.0186(8) 0.0222(8) 0.0032(6) 0.0017(6) 0.0021(6)
C110 0.0158(8) 0.0177(8) 0.0225(8) 0.0012(6) 0.0010(6) 0.0034(6)
C111 0.0185(8) 0.0210(9) 0.0261(9) 0.0047(7) 0.0031(6) 0.0008(6)
C112 0.0191(8) 0.0225(9) 0.0331(10) 0.0024(7) 0.0009(7) -0.0030(7)
C113 0.0220(9) 0.0244(9) 0.0274(9) -0.0006(7) -0.0047(7) 0.0001(7)
C114 0.0203(8) 0.0214(9) 0.0217(8) 0.0001(7) 0.0002(6) 0.0041(7)
C115 0.0143(7) 0.0160(8) 0.0234(8) 0.0013(6) 0.0018(6) 0.0031(6)
C116 0.0151(7) 0.0174(8) 0.0204(8) 0.0011(6) 0.0005(6) 0.0046(6)
N201 0.0155(7) 0.0215(7) 0.0187(7) 0.0019(5) 0.0015(5) 0.0017(5)
C201 0.0188(8) 0.0276(9) 0.0253(9) 0.0041(7) 0.0046(6) 0.0051(7)
N202 0.0242(8) 0.0309(9) 0.0302(8) 0.0017(7) 0.0022(6) 0.0083(7)
C202 0.0271(9) 0.0215(9) 0.0277(9) 0.0013(7) -0.0046(7) 0.0053(7)
C203 0.0211(8) 0.0231(9) 0.0209(8) 0.0036(7) -0.0002(6) 0.0014(7)
Na5 0.0194(3) 0.0245(4) 0.0244(3) 0.0023(3) 0.0016(3) 0.0053(3)
O501 0.0352(7) 0.0238(7) 0.0247(6) 0.0029(5) 0.0038(5) 0.0013(6)
N501 0.0202(7) 0.0236(8) 0.0399(9) 0.0129(7) -0.0007(6) 0.0032(6)
C501 0.0238(9) 0.0392(12) 0.0397(11) 0.0197(9) 0.0117(8) 0.0108(8)
O502 0.0220(8) 0.0243(12) 0.0357(10) 0.0001(9) -0.0007(7) 0.0007(9)
N502 0.0189(8) 0.0420(10) 0.0371(9) 0.0011(8) 0.0033(6) 0.0027(7)
C502 0.0342(11) 0.0329(11) 0.0332(10) 0.0105(8) 0.0108(8) 0.0160(9)
O503 0.0205(9) 0.0284(10) 0.0413(11) 0.0161(8) 0.0055(7) 0.0057(7)
C503 0.0513(13) 0.0273(10) 0.0258(10) -0.0024(8) 0.0003(9) 0.0112(9)
O504 0.0228(10) 0.0268(10) 0.0409(11) 0.0119(8) 0.0071(8) 0.0093(8)
C504 0.035(2) 0.020(2) 0.0340(13) -0.0073(14) -0.0045(13) 0.0064(11)
O505 0.0245(7) 0.0252(7) 0.0363(7) 0.0036(5) -0.0039(5) 0.0075(5)
C505 0.0205(11) 0.0450(14) 0.0440(13) -0.0025(12) -0.0027(10) -0.0053(11)
O506 0.0253(7) 0.0315(7) 0.0258(6) 0.0080(5) 0.0037(5) 0.0059(5)
C506 0.0227(10) 0.0756(16) 0.0520(13) -0.0083(12) 0.0002(9) -0.0121(10)
O507 0.0220(8) 0.0243(12) 0.0357(10) 0.0001(9) -0.0007(7) 0.0007(9)
C507 0.0277(10) 0.0259(10) 0.0497(12) 0.0159(9) -0.0044(9) 0.0017(8)
C508 0.0262(10) 0.0509(13) 0.0391(11) 0.0273(10) 0.0058(8) 0.0109(9)
C509 0.0433(12) 0.0324(11) 0.0559(13) 0.0232(10) 0.0126(10) 0.0131(9)
C510 0.0428(13) 0.0582(15) 0.0782(17) 0.0390(13) 0.0283(12) 0.0336(11)
C511 0.0467(13) 0.0391(12) 0.0453(12) 0.0155(10) 0.0209(10) 0.0256(10)
C512 0.0250(10) 0.0568(15) 0.0452(12) 0.0115(11) 0.0102(9) 0.0170(10)
C513 0.0197(9) 0.0323(11) 0.0493(12) 0.0188(9) -0.0046(8) -0.0026(8)
C514 0.0323(11) 0.0219(10) 0.0520(13) 0.0063(9) -0.0117(9) 0.0001(8)
C515 0.0255(9) 0.0290(10) 0.0283(9) -0.0002(7) -0.0074(7) 0.0099(8)
C516 0.0326(10) 0.0383(11) 0.0216(9) 0.0020(8) -0.0011(7) 0.0158(9)
C517 0.0390(11) 0.0340(11) 0.0361(11) 0.0181(9) 0.0156(9) 0.0127(9)
C518 0.0330(11) 0.0312(11) 0.0527(13) 0.0086(10) 0.0164(10) -0.0011(9)
C520 0.0205(11) 0.0450(14) 0.0440(13) -0.0025(12) -0.0027(10) -0.0053(11)
C521 0.035(2) 0.020(2) 0.0340(13) -0.0073(14) -0.0045(13) 0.0064(11)
Sn3 0.01369(7) 0.01343(7) 0.01464(7) 0.00327(5) 0.00003(5) 0.00156(5)
N301 0.0163(6) 0.0162(7) 0.0162(6) 0.0037(5) 0.0002(5) 0.0012(5)
C301 0.0153(7) 0.0115(7) 0.0192(7) 0.0027(6) 0.0015(6) 0.0021(6)
N302 0.0174(7) 0.0141(6) 0.0177(6) 0.0032(5) 0.0015(5) 0.0034(5)
C302 0.0162(7) 0.0150(8) 0.0170(7) 0.0037(6) 0.0024(6) 0.0032(6)
N303 0.0165(6) 0.0158(7) 0.0157(6) 0.0033(5) 0.0003(5) 0.0017(5)
C303 0.0158(7) 0.0160(8) 0.0183(7) 0.0041(6) 0.0024(6) 0.0058(6)
N304 0.0162(6) 0.0165(7) 0.0175(6) 0.0041(5) 0.0001(5) 0.0034(5)
C304 0.0161(8) 0.0189(8) 0.0218(8) 0.0063(6) 0.0024(6) 0.0043(6)
C305 0.0199(8) 0.0261(9) 0.0243(8) 0.0116(7) 0.0064(6) 0.0049(7)
C306 0.0244(9) 0.0279(9) 0.0171(8) 0.0082(7) 0.0027(6) 0.0072(7)
C307 0.0212(8) 0.0219(9) 0.0177(8) 0.0047(6) 0.0005(6) 0.0047(7)
C308 0.0161(7) 0.0157(8) 0.0192(8) 0.0044(6) 0.0018(6) 0.0039(6)
C309 0.0177(8) 0.0156(8) 0.0157(7) 0.0035(6) 0.0011(6) 0.0043(6)
C310 0.0167(7) 0.0129(7) 0.0163(7) 0.0016(6) -0.0002(6) 0.0042(6)
C311 0.0169(7) 0.0130(7) 0.0192(8) 0.0028(6) 0.0012(6) 0.0047(6)
C312 0.0202(8) 0.0178(8) 0.0179(8) 0.0033(6) -0.0001(6) 0.0042(6)
C313 0.0199(8) 0.0202(8) 0.0222(8) 0.0010(6) -0.0043(6) 0.0039(6)
C314 0.0162(8) 0.0201(8) 0.0271(9) 0.0027(7) 0.0010(6) 0.0001(6)
C315 0.0194(8) 0.0189(8) 0.0200(8) 0.0031(6) 0.0037(6) 0.0033(6)
C316 0.0167(7) 0.0125(7) 0.0185(7) 0.0019(6) 0.0012(6) 0.0038(6)
N401 0.0180(7) 0.0169(7) 0.0191(7) 0.0039(5) -0.0002(5) 0.0042(5)
C401 0.0283(9) 0.0191(9) 0.0264(9) 0.0065(7) 0.0015(7) 0.0063(7)
N402 0.0361(9) 0.0243(8) 0.0311(8) 0.0065(6) 0.0000(7) 0.0132(7)
C402 0.0227(9) 0.0258(9) 0.0253(9) -0.0006(7) -0.0016(7) 0.0104(7)
C403 0.0196(8) 0.0222(9) 0.0214(8) 0.0019(6) 0.0022(6) 0.0046(7)
Na6 0.0219(3) 0.0234(4) 0.0171(3) 0.0034(3) 0.0009(2) 0.0060(3)
O601 0.0195(6) 0.0272(7) 0.0279(6) 0.0099(5) 0.0019(5) 0.0080(5)
N601 0.0192(7) 0.0201(7) 0.0254(7) 0.0053(6) 0.0045(5) 0.0032(6)
C601 0.0224(9) 0.0225(9) 0.0313(9) 0.0041(7) 0.0075(7) 0.0071(7)
O602 0.0406(8) 0.0385(8) 0.0220(6) 0.0100(6) 0.0010(6) 0.0136(6)
N602 0.0298(8) 0.0304(9) 0.0196(7) 0.0023(6) 0.0015(6) 0.0073(7)
C602 0.0228(9) 0.0196(9) 0.0306(9) 0.0051(7) 0.0030(7) 0.0045(7)
O603 0.0207(6) 0.0210(6) 0.0199(6) 0.0026(5) 0.0000(4) 0.0040(5)
C603 0.0257(10) 0.0357(11) 0.0422(11) 0.0084(9) -0.0052(8) 0.0144(8)
O604 0.0240(6) 0.0327(7) 0.0211(6) 0.0068(5) 0.0019(5) 0.0115(5)
C604 0.0289(10) 0.0374(11) 0.0387(11) 0.0184(9) -0.0054(8) 0.0092(8)
O605 0.0238(6) 0.0234(7) 0.0285(7) 0.0058(5) 0.0045(5) 0.0052(5)
C605 0.0391(12) 0.0522(14) 0.0220(9) 0.0142(9) -0.0004(8) 0.0101(10)
O606 0.0276(7) 0.0226(6) 0.0208(6) -0.0014(5) -0.0003(5) 0.0058(5)
C606 0.0412(12) 0.0432(12) 0.0170(9) 0.0012(8) -0.0020(8) 0.0080(9)
C607 0.0283(9) 0.0232(9) 0.0182(8) 0.0036(7) 0.0038(7) 0.0034(7)
C608 0.0274(9) 0.0217(9) 0.0222(8) 0.0077(7) 0.0008(7) 0.0041(7)
C609 0.0218(8) 0.0230(9) 0.0237(8) 0.0030(7) -0.0041(6) 0.0049(7)
C610 0.0196(8) 0.0269(9) 0.0277(9) 0.0059(7) -0.0008(7) 0.0078(7)
C611 0.0268(10) 0.0412(12) 0.0276(10) 0.0070(8) 0.0080(7) 0.0082(8)
C612 0.0343(11) 0.0436(12) 0.0218(9) 0.0082(8) 0.0071(8) 0.0072(9)
C613 0.0248(9) 0.0248(9) 0.0284(9) 0.0057(7) 0.0110(7) 0.0020(7)
C614 0.0182(8) 0.0280(10) 0.0365(10) 0.0042(8) 0.0066(7) 0.0049(7)
C615 0.0288(10) 0.0221(9) 0.0335(10) 0.0052(7) 0.0029(8) 0.0007(7)
C616 0.0274(10) 0.0229(9) 0.0310(10) -0.0003(7) -0.0054(7) 0.0010(7)
C617 0.0449(12) 0.0252(10) 0.0265(9) -0.0037(7) 0.0044(8) 0.0139(9)
C618 0.0385(11) 0.0379(12) 0.0274(10) 0.0022(8) 0.0095(8) 0.0170(9)
C81 0.0582(16) 0.0262(14) 0.0257(15) 0.0066(13) 0.0029(14) 0.0147(13)
C82 0.0462(15) 0.0230(13) 0.0348(15) 0.0012(13) -0.0051(14) 0.0074(13)
C83 0.0469(15) 0.0261(14) 0.0385(17) 0.0021(14) -0.0078(14) 0.0062(12)
C84 0.0542(17) 0.0377(15) 0.0502(19) 0.0044(16) -0.0129(16) -0.0005(14)
C85 0.0666(18) 0.0357(15) 0.0473(19) 0.0027(15) -0.0086(17) -0.0082(15)
C86 0.0719(18) 0.0248(14) 0.0357(17) 0.0076(13) 0.0008(16) 0.0029(14)
Cl81 0.0890(15) 0.0710(15) 0.0808(16) 0.0572(13) 0.0527(12) 0.0596(12)
Cl82 0.0388(11) 0.0324(9) 0.0544(12) 0.0099(10) 0.0051(9) 0.0077(7)
C71 0.0235(9) 0.0401(11) 0.0310(10) 0.0116(8) 0.0038(8) 0.0136(8)
C72 0.0248(11) 0.0385(12) 0.0279(11) 0.0085(9) 0.0072(8) 0.0121(9)
C73 0.0301(11) 0.0480(13) 0.0343(12) 0.0193(10) 0.0027(9) 0.0160(10)
C74 0.0280(11) 0.0521(13) 0.0448(12) 0.0135(11) -0.0045(9) 0.0058(10)
C75 0.0316(11) 0.0431(13) 0.0496(13) 0.0086(11) -0.0046(10) 0.0009(10)
C76 0.0287(11) 0.0415(12) 0.0450(13) 0.0157(10) 0.0028(10) 0.0098(10)
Cl71 0.0391(3) 0.0437(4) 0.0365(3) 0.0075(3) -0.0066(2) 0.0168(3)
Cl72 0.0470(5) 0.0351(4) 0.0288(4) 0.0101(3) 0.0075(3) 0.0145(3)
C91 0.0271(18) 0.0439(18) 0.0368(18) 0.0142(17) 0.0009(17) 0.0138(17)
C92 0.028(2) 0.044(2) 0.035(2) 0.011(2) 0.004(2) 0.013(2)
C93 0.029(2) 0.044(3) 0.035(3) 0.018(2) -0.003(2) 0.016(2)
C94 0.030(2) 0.044(2) 0.041(2) 0.013(2) 0.004(2) 0.011(2)
C95 0.0288(19) 0.042(2) 0.043(2) 0.0125(19) 0.0021(19) 0.0081(19)
C96 0.0312(19) 0.046(2) 0.047(2) 0.0111(19) 0.0014(19) 0.0060(19)
Cl91 0.042(2) 0.067(3) 0.049(2) 0.016(2) 0.0055(17) 0.0162(19)
Cl92 0.086(5) 0.053(4) 0.063(4) 0.019(3) -0.016(3) 0.019(3)
C1 0.0538(17) 0.0252(15) 0.0262(16) 0.0058(15) 0.0001(15) 0.0088(15)
C2 0.0451(16) 0.0232(15) 0.0365(17) -0.0006(15) -0.0039(15) 0.0091(15)
C3 0.0483(17) 0.0300(16) 0.052(2) -0.0030(17) -0.0109(17) 0.0076(14)
C4 0.0524(18) 0.0392(17) 0.056(2) -0.0053(18) -0.0106(18) -0.0006(16)
C5 0.0593(19) 0.0337(16) 0.048(2) -0.0029(17) -0.0003(18) -0.0063(16)
C6 0.0645(19) 0.0276(15) 0.0353(18) 0.0070(14) 0.0040(17) 0.0027(15)
Cl1 0.0715(13) 0.0534(14) 0.0777(19) 0.0219(12) -0.0288(14) 0.0237(10)
Cl2 0.0422(15) 0.0291(11) 0.0658(17) 0.0007(11) -0.0152(13) -0.0030(9)
O508 0.0205(9) 0.0284(10) 0.0413(11) 0.0161(8) 0.0055(7) 0.0057(7)
O509 0.0228(10) 0.0268(10) 0.0409(11) 0.0119(8) 0.0071(8) 0.0093(8)

loop_
_atom_type_symbol
_atom_type_description
_atom_type_scat_dispersion_real
_atom_type_scat_dispersion_imag
_atom_type_scat_source
C C 0.0033 0.0016 'International Tables Vol C Tables 4.2.6.8 and 6.1.1.4'
H H 0.0000 0.0000 'International Tables Vol C Tables 4.2.6.8 and 6.1.1.4'
Cl Cl 0.1484 0.1585 'International Tables Vol C Tables 4.2.6.8 and 6.1.1.4'
N N 0.0061 0.0033 'International Tables Vol C Tables 4.2.6.8 and 6.1.1.4'
Na Na 0.0362 0.0249 'International Tables Vol C Tables 4.2.6.8 and 6.1.1.4'
O O 0.0106 0.0060 'International Tables Vol C Tables 4.2.6.8 and 6.1.1.4'
Sn Sn -0.6537 1.4246 'International Tables Vol C Tables 4.2.6.8 and 6.1.1.4'

loop_
_exptl_crystal_face_index_h
_exptl_crystal_face_index_k
_exptl_crystal_face_index_l
_exptl_crystal_face_perp_dist
-1 0 1 0.1127
1 0 -1 0.1127
0 1 -1 0.0344
0 -1 1 0.0344
1 0 1 0.1192
-1 0 -1 0.1661
0 -1 -2 0.1686

loop_
_geom_angle_atom_site_label_1
_geom_angle_atom_site_label_2
_geom_angle_atom_site_label_3
_geom_angle
_geom_angle_site_symmetry_1
_geom_angle_site_symmetry_3
N101 Sn1 N101 180.0 . 2_656
N101 Sn1 N201 89.33(5) 2_656 .
N101 Sn1 N201 90.68(5) . .
N101 Sn1 N201 89.32(5) . 2_656
N101 Sn1 N201 90.67(5) 2_656 2_656
N103 Sn1 N101 89.27(5) 2_656 2_656
N103 Sn1 N101 89.27(5) . .
N103 Sn1 N101 90.73(5) 2_656 .
N103 Sn1 N101 90.73(5) . 2_656
N103 Sn1 N103 180.0 . 2_656
N103 Sn1 N201 89.61(5) 2_656 2_656
N103 Sn1 N201 90.39(5) 2_656 .
N103 Sn1 N201 89.61(5) . .
N103 Sn1 N201 90.39(5) . 2_656
N201 Sn1 N201 180.0 . 2_656
C101 N101 Sn1 123.75(11) . .
C101 N101 C108 111.12(13) . .
C108 N101 Sn1 124.99(11) . .
N101 C101 C102 107.21(14) . .
N101 C101 N104 127.23(14) . 2_656
N104 C101 C102 125.57(14) 2_656 .
C109 N102 C108 124.67(15) . .
C101 C102 C103 132.80(16) . .
C101 C102 C107 107.29(14) . .
C103 C102 C107 119.87(15) . .
C109 N103 Sn1 124.88(11) . .
C109 N103 C116 111.65(13) . .
C116 N103 Sn1 123.23(11) . .
C102 C103 H103 120.6 . .
C104 C103 C102 118.88(16) . .
C104 C103 H103 120.6 . .
C116 N104 C101 125.79(14) . 2_656
C103 C104 H104 119.4 . .
C103 C104 C105 121.19(16) . .
C105 C104 H104 119.4 . .
C104 C105 H105 119.4 . .
C106 C105 C104 121.18(17) . .
C106 C105 H105 119.4 . .
C105 C106 H106 120.5 . .
C105 C106 C107 119.02(16) . .
C107 C106 H106 120.5 . .
C106 C107 C102 119.84(15) . .
C106 C107 C108 132.70(16) . .
C108 C107 C102 107.40(14) . .
N101 C108 N102 127.38(14) . .
N101 C108 C107 106.97(14) . .
N102 C108 C107 125.64(15) . .
N102 C109 N103 128.70(15) . .
N102 C109 C110 125.10(15) . .
N103 C109 C110 106.19(14) . .
C111 C110 C109 131.25(16) . .
C111 C110 C115 120.98(15) . .
C115 C110 C109 107.75(14) . .
C110 C111 H111 121.1 . .
C110 C111 C112 117.71(16) . .
C112 C111 H111 121.1 . .
C111 C112 H112 119.3 . .
C113 C112 C111 121.35(16) . .
C113 C112 H112 119.3 . .
C112 C113 H113 119.6 . .
C114 C113 C112 120.86(16) . .
C114 C113 H113 119.6 . .
C113 C114 H114 120.9 . .
C113 C114 C115 118.15(16) . .
C115 C114 H114 120.9 . .
C110 C115 C116 108.30(14) . .
C114 C115 C110 120.92(15) . .
C114 C115 C116 130.76(16) . .
N103 C116 C115 106.07(14) . .
N104 C116 N103 129.00(15) . .
N104 C116 C115 124.92(15) . .
C201 N201 Sn1 126.71(12) . .
C201 N201 C203 104.22(14) . .
C203 N201 Sn1 128.89(11) . .
N201 C201 H201 122.8 . .
N202 C201 N201 114.44(17) . .
N202 C201 H201 122.8 . .
C201 N202 C202 103.45(15) . .
N202 C202 H202 124.8 . .
C203 C202 N202 110.36(16) . .
C203 C202 H202 124.8 . .
N201 C203 H203 126.2 . .
C202 C203 N201 107.53(16) . .
C202 C203 H203 126.2 . .
O501 Na5 N501 64.35(5) . .
O501 Na5 N502 116.38(5) . .
O501 Na5 O508 112.17(12) . .
O502 Na5 O501 72.08(11) . .
O502 Na5 N501 109.63(11) . .
O502 Na5 N502 66.77(11) . .
O502 Na5 O503 76.21(13) . .
O502 Na5 O504 105.92(12) . .
O502 Na5 O505 175.87(12) . .
O502 Na5 O506 118.32(12) . .
N502 Na5 N501 175.12(6) . .
O503 Na5 O501 104.86(6) . .
O503 Na5 N501 65.84(5) . .
O503 Na5 N502 109.62(6) . .
O503 Na5 O505 101.32(6) . .
O503 Na5 O506 154.35(6) . .
O504 Na5 O501 172.10(6) . .
O504 Na5 N501 110.10(6) . .
O504 Na5 N502 68.64(6) . .
O504 Na5 O503 67.29(6) . .
O504 Na5 O505 75.84(6) . .
O504 Na5 O506 87.74(6) . .
O505 Na5 O501 105.66(5) . .
O505 Na5 N501 66.25(5) . .
O505 Na5 N502 117.32(5) . .
O505 Na5 O507 162.98(7) . .
O505 Na5 O508 81.21(13) . .
O505 Na5 O509 94.82(15) . .
O506 Na5 O501 99.95(5) . .
O506 Na5 N501 121.36(5) . .
O506 Na5 N502 63.50(5) . .
O506 Na5 O505 65.24(5) . .
O506 Na5 O507 103.19(7) . .
O506 Na5 O508 138.76(14) . .
O506 Na5 O509 94.67(14) . .
O507 Na5 O501 62.64(6) . .
O507 Na5 N501 114.52(6) . .
O507 Na5 N502 63.19(6) . .
O507 Na5 O508 114.10(14) . .
O508 Na5 N501 57.80(12) . .
O508 Na5 N502 118.57(12) . .
O509 Na5 O501 158.43(15) . .
O509 Na5 N501 120.29(14) . .
O509 Na5 N502 57.09(14) . .
O509 Na5 O507 98.70(16) . .
O509 Na5 O508 63.74(17) . .
C502 O501 Na5 116.51(11) . .
C503 O501 Na5 108.66(11) . .
C503 O501 C502 113.16(15) . .
C501 N501 Na5 109.14(11) . .
C501 N501 C507 111.09(16) . .
C501 N501 C513 111.36(15) . .
C507 N501 Na5 108.24(11) . .
C507 N501 C513 111.21(15) . .
C513 N501 Na5 105.59(11) . .
N501 C501 H50A 109.2 . .
N501 C501 H50B 109.2 . .
N501 C501 C502 111.92(16) . .
H50A C501 H50B 107.9 . .
C502 C501 H50A 109.2 . .
C502 C501 H50B 109.2 . .
C504 O502 Na5 109.3(4) . .
C505 O502 Na5 114.8(3) . .
C505 O502 C504 115.6(5) . .
C506 N502 Na5 106.34(13) . .
C512 N502 Na5 108.94(13) . .
C512 N502 C506 110.48(18) . .
C518 N502 Na5 105.60(12) . .
C518 N502 C506 112.0(2) . .
C518 N502 C512 113.12(17) . .
O501 C502 C501 112.39(15) . .
O501 C502 H50C 109.1 . .
O501 C502 H50D 109.1 . .
C501 C502 H50C 109.1 . .
C501 C502 H50D 109.1 . .
H50C C502 H50D 107.9 . .
C508 O503 Na5 117.03(12) . .
C508 O503 C509 112.47(18) . .
C509 O503 Na5 113.40(13) . .
O501 C503 H50E 110.3 . .
O501 C503 H50F 110.3 . .
O501 C503 H50G 110.1 . .
O501 C503 H50H 110.1 . .
O501 C503 C504 107.1(3) . .
H50E C503 H50F 108.5 . .
H50G C503 H50H 108.4 . .
C504 C503 H50E 110.3 . .
C504 C503 H50F 110.3 . .
C521 C503 O501 108.2(2) . .
C521 C503 H50G 110.1 . .
C521 C503 H50H 110.1 . .
C510 O504 Na5 114.82(15) . .
C510 O504 C511 113.56(18) . .
C511 O504 Na5 111.62(13) . .
O502 C504 C503 109.3(5) . .
O502 C504 H50I 109.8 . .
O502 C504 H50J 109.8 . .
C503 C504 H50I 109.8 . .
C503 C504 H50J 109.8 . .
H50I C504 H50J 108.3 . .
C514 O505 Na5 116.14(11) . .
C514 O505 C515 113.30(14) . .
C515 O505 Na5 105.20(10) . .
O502 C505 H50K 107.5 . .
O502 C505 H50L 107.5 . .
H50K C505 H50L 107.0 . .
C506 C505 O502 119.3(5) . .
C506 C505 H50K 107.5 . .
C506 C505 H50L 107.5 . .
C516 O506 Na5 116.53(11) . .
C516 O506 C517 112.90(15) . .
C517 O506 Na5 124.14(11) . .
N502 C506 H50M 107.6 . .
N502 C506 H50N 107.6 . .
N502 C506 H50O 108.1 . .
N502 C506 H50P 108.1 . .
C505 C506 N502 118.9(3) . .
C505 C506 H50M 107.6 . .
C505 C506 H50N 107.6 . .
H50M C506 H50N 107.0 . .
H50O C506 H50P 107.3 . .
C520 C506 N502 116.7(2) . .
C520 C506 H50O 108.1 . .
C520 C506 H50P 108.1 . .
C520 O507 Na5 122.99(17) . .
C520 O507 C521 111.5(2) . .
C521 O507 Na5 118.21(18) . .
N501 C507 H50Q 109.2 . .
N501 C507 H50R 109.2 . .
N501 C507 C508 111.93(16) . .
H50Q C507 H50R 107.9 . .
C508 C507 H50Q 109.2 . .
C508 C507 H50R 109.2 . .
O503 C508 C507 117.27(18) . .
O503 C508 H50S 108.0 . .
O503 C508 H50T 108.0 . .
C507 C508 H50S 108.0 . .
C507 C508 H50T 108.0 . .
C507 C508 H50U 113.9 . .
C507 C508 H50V 113.9 . .
C507 C508 O508 88.6(3) . .
H50S C508 H50T 107.2 . .
H50U C508 H50V 111.1 . .
O508 C508 H50U 113.9 . .
O508 C508 H50V 113.9 . .
O503 C509 H50W 109.7 . .
O503 C509 H50X 109.7 . .
O503 C509 C510 109.90(19) . .
H50W C509 H50X 108.2 . .
H50Y C509 H 107.0 . .
C510 C509 H50W 109.7 . .
C510 C509 H50X 109.7 . .
C510 C509 H50Y 107.5 . .
C510 C509 H 107.5 . .
O508 C509 H50Y 107.5 . .
O508 C509 H 107.5 . .
O508 C509 C510 119.3(3) . .
O504 C510 C509 111.61(19) . .
O504 C510 H51A 109.3 . .
O504 C510 H51B 109.3 . .
C509 C510 H51A 109.3 . .
C509 C510 H51B 109.3 . .
C509 C510 H51C 106.4 . .
C509 C510 H51D 106.4 . .
H51A C510 H51B 108.0 . .
H51C C510 H51D 106.5 . .
O509 C510 C509 123.5(3) . .
O509 C510 H51C 106.4 . .
O509 C510 H51D 106.4 . .
O504 C511 H51E 107.7 . .
O504 C511 H51F 107.7 . .
O504 C511 C512 118.61(19) . .
H51E C511 H51F 107.1 . .
H51G C511 H51H 110.9 . .
C512 C511 H51E 107.7 . .
C512 C511 H51F 107.7 . .
C512 C511 H51G 113.7 . .
C512 C511 H51H 113.7 . .
O509 C511 H51G 113.7 . .
O509 C511 H51H 113.7 . .
O509 C511 C512 89.8(3) . .
N502 C512 C511 113.56(16) . .
N502 C512 H51I 108.9 . .
N502 C512 H51J 108.9 . .
C511 C512 H51I 108.9 . .
C511 C512 H51J 108.9 . .
H51I C512 H51J 107.7 . .
N501 C513 H51K 109.2 . .
N501 C513 H51L 109.2 . .
N501 C513 C514 112.15(16) . .
H51K C513 H51L 107.9 . .
C514 C513 H51K 109.2 . .
C514 C513 H51L 109.2 . .
O505 C514 C513 113.82(16) . .
O505 C514 H51M 108.8 . .
O505 C514 H51N 108.8 . .
C513 C514 H51M 108.8 . .
C513 C514 H51N 108.8 . .
H51M C514 H51N 107.7 . .
O505 C515 H51O 110.3 . .
O505 C515 H51P 110.3 . .
O505 C515 C516 106.88(15) . .
H51O C515 H51P 108.6 . .
C516 C515 H51O 110.3 . .
C516 C515 H51P 110.3 . .
O506 C516 C515 108.01(15) . .
O506 C516 H51Q 110.1 . .
O506 C516 H51R 110.1 . .
C515 C516 H51Q 110.1 . .
C515 C516 H51R 110.1 . .
H51Q C516 H51R 108.4 . .
O506 C517 H51S 110.0 . .
O506 C517 H51T 110.0 . .
O506 C517 C518 108.60(16) . .
H51S C517 H51T 108.4 . .
C518 C517 H51S 110.0 . .
C518 C517 H51T 110.0 . .
N502 C518 C517 112.23(17) . .
N502 C518 H51U 109.2 . .
N502 C518 H51V 109.2 . .
C517 C518 H51U 109.2 . .
C517 C518 H51V 109.2 . .
H51U C518 H51V 107.9 . .
C506 C520 O507 111.2(2) . .
C506 C520 H52A 109.4 . .
C506 C520 H52B 109.4 . .
O507 C520 H52A 109.4 . .
O507 C520 H52B 109.4 . .
H52A C520 H52B 108.0 . .
C503 C521 O507 106.4(2) . .
C503 C521 H52C 110.5 . .
C503 C521 H52D 110.5 . .
O507 C521 H52C 110.5 . .
O507 C521 H52D 110.5 . .
H52C C521 H52D 108.6 . .
N301 Sn3 N301 180.0 . 2_565
N301 Sn3 N401 87.83(5) 2_565 2_565
N301 Sn3 N401 92.17(5) 2_565 .
N301 Sn3 N401 87.83(5) . .
N301 Sn3 N401 92.17(5) . 2_565
N303 Sn3 N301 90.47(5) 2_565 .
N303 Sn3 N301 89.53(5) . .
N303 Sn3 N301 89.52(5) 2_565 2_565
N303 Sn3 N301 90.48(5) . 2_565
N303 Sn3 N303 180.0 2_565 .
N303 Sn3 N401 89.09(5) . 2_565
N303 Sn3 N401 89.09(5) 2_565 .
N303 Sn3 N401 90.91(5) 2_565 2_565
N303 Sn3 N401 90.91(5) . .
N401 Sn3 N401 180.0 . 2_565
C301 N301 Sn3 123.49(10) . .
C301 N301 C310 111.13(13) . 2_565
C310 N301 Sn3 122.48(11) 2_565 .
N301 C301 C316 106.62(13) . 2_565
N302 C301 N301 129.25(14) . .
N302 C301 C316 124.12(14) . 2_565
C301 N302 C302 124.38(14) . .
N302 C302 C303 125.67(15) . .
N303 C302 N302 126.86(14) . .
N303 C302 C303 107.37(13) . .
C302 N303 Sn3 124.88(10) . .
C302 N303 C309 110.87(13) . .
C309 N303 Sn3 123.88(11) . .
C302 C303 C304 132.85(15) . .
C302 C303 C308 107.08(14) . .
C304 C303 C308 120.05(14) . .
C310 N304 C309 125.79(14) . .
C303 C304 H304 120.7 . .
C305 C304 C303 118.64(15) . .
C305 C304 H304 120.7 . .
C304 C305 H305 119.3 . .
C304 C305 C306 121.33(16) . .
C306 C305 H305 119.3 . .
C305 C306 H306 119.3 . .
C307 C306 C305 121.48(16) . .
C307 C306 H306 119.3 . .
C306 C307 H307 120.7 . .
C306 C307 C308 118.66(16) . .
C308 C307 H307 120.7 . .
C307 C308 C303 119.80(15) . .
C309 C308 C303 107.51(14) . .
C309 C308 C307 132.69(15) . .
N303 C309 N304 127.15(14) . .
N303 C309 C308 107.16(14) . .
N304 C309 C308 125.60(14) . .
N301 C310 C311 106.42(13) 2_565 .
N304 C310 N301 128.97(14) . 2_565
N304 C310 C311 124.59(14) . .
C312 C311 C310 131.29(15) . .
C312 C311 C316 120.82(15) . .
C316 C311 C310 107.86(13) . .
C311 C312 H312 121.0 . .
C313 C312 C311 118.00(15) . .
C313 C312 H312 121.0 . .
C312 C313 H313 119.4 . .
C312 C313 C314 121.30(15) . .
C314 C313 H313 119.4 . .
C313 C314 H314 119.6 . .
C313 C314 C315 120.77(15) . .
C315 C314 H314 119.6 . .
C314 C315 H315 121.0 . .
C316 C315 C314 118.08(15) . .
C316 C315 H315 121.0 . .
C311 C316 C301 107.82(13) . 2_565
C315 C316 C301 131.12(15) . 2_565
C315 C316 C311 121.03(14) . .
C401 N401 Sn3 128.34(12) . .
C401 N401 C403 104.23(14) . .
C403 N401 Sn3 127.26(12) . .
N401 C401 H401 123.0 . .
N402 C401 N401 114.06(16) . .
N402 C401 H401 123.0 . .
C401 N402 C402 103.96(15) . .
N402 C402 H402 125.1 . .
C403 C402 N402 109.77(16) . .
C403 C402 H402 125.1 . .
N401 C403 H403 126.0 . .
C402 C403 N401 107.97(16) . .
C402 C403 H403 126.0 . .
O601 Na6 N601 64.07(4) . .
O601 Na6 N602 115.80(5) . .
O601 Na6 O604 89.68(4) . .
O601 Na6 O605 101.26(4) . .
O602 Na6 O601 63.22(4) . .
O602 Na6 N601 114.18(5) . .
O602 Na6 N602 65.60(5) . .
O602 Na6 O604 101.52(5) . .
O602 Na6 O605 91.72(5) . .
O602 Na6 O606 104.04(5) . .
N602 Na6 N601 179.76(5) . .
N602 Na6 O604 65.48(5) . .
N602 Na6 O605 116.45(5) . .
O603 Na6 O601 101.93(4) . .
O603 Na6 N601 64.60(4) . .
O603 Na6 O602 160.84(5) . .
O603 Na6 N602 115.64(5) . .
O603 Na6 O604 64.69(4) . .
O603 Na6 O605 103.61(5) . .
O603 Na6 O606 93.13(4) . .
O604 Na6 N601 114.69(4) . .
O605 Na6 N601 63.44(4) . .
O605 Na6 O604 165.68(5) . .
O606 Na6 O601 161.27(5) . .
O606 Na6 N601 114.16(5) . .
O606 Na6 N602 65.88(5) . .
O606 Na6 O604 106.95(5) . .
O606 Na6 O605 63.96(4) . .
C602 O601 Na6 116.70(10) . .
C602 O601 C603 112.80(14) . .
C603 O601 Na6 111.19(11) . .
C601 N601 Na6 107.40(10) . .
C601 N601 C613 111.50(14) . .
C607 N601 Na6 105.68(10) . .
C607 N601 C601 111.60(14) . .
C607 N601 C613 111.82(14) . .
C613 N601 Na6 108.53(10) . .
N601 C601 H60A 109.3 . .
N601 C601 H60B 109.3 . .
N601 C601 C602 111.69(14) . .
H60A C601 H60B 107.9 . .
C602 C601 H60A 109.3 . .
C602 C601 H60B 109.3 . .
C604 O602 Na6 120.58(11) . .
C604 O602 C605 112.47(15) . .
C605 O602 Na6 120.53(11) . .
C606 N602 Na6 106.16(11) . .
C606 N602 C618 111.38(16) . .
C612 N602 Na6 108.60(11) . .
C612 N602 C606 111.05(16) . .
C612 N602 C618 112.57(16) . .
C618 N602 Na6 106.74(11) . .
O601 C602 C601 113.11(15) . .
O601 C602 H60C 109.0 . .
O601 C602 H60D 109.0 . .
C601 C602 H60C 109.0 . .
C601 C602 H60D 109.0 . .
H60C C602 H60D 107.8 . .
C608 O603 Na6 117.16(10) . .
C608 O603 C609 112.95(13) . .
C609 O603 Na6 114.69(10) . .
O601 C603 H60E 110.1 . .
O601 C603 H60F 110.1 . .
O601 C603 C604 107.88(15) . .
H60E C603 H60F 108.4 . .
C604 C603 H60E 110.1 . .
C604 C603 H60F 110.1 . .
C610 O604 Na6 114.87(10) . .
C610 O604 C611 111.70(13) . .
C611 O604 Na6 118.10(10) . .
O602 C604 C603 107.88(16) . .
O602 C604 H60G 110.1 . .
O602 C604 H60H 110.1 . .
C603 C604 H60G 110.1 . .
C603 C604 H60H 110.1 . .
H60G C604 H60H 108.4 . .
C614 O605 Na6 116.97(10) . .
C615 O605 Na6 109.46(10) . .
C615 O605 C614 113.48(14) . .
O602 C605 H60I 110.1 . .
O602 C605 H60J 110.1 . .
O602 C605 C606 108.18(16) . .
H60I C605 H60J 108.4 . .
C606 C605 H60I 110.1 . .
C606 C605 H60J 110.1 . .
C616 O606 Na6 119.49(10) . .
C616 O606 C617 111.72(14) . .
C617 O606 Na6 120.51(11) . .
N602 C606 C605 113.26(16) . .
N602 C606 H60K 108.9 . .
N602 C606 H60L 108.9 . .
C605 C606 H60K 108.9 . .
C605 C606 H60L 108.9 . .
H60K C606 H60L 107.7 . .
N601 C607 H60M 109.3 . .
N601 C607 H60N 109.3 . .
N601 C607 C608 111.56(14) . .
H60M C607 H60N 108.0 . .
C608 C607 H60M 109.3 . .
C608 C607 H60N 109.3 . .
O603 C608 C607 112.08(14) . .
O603 C608 H60O 109.2 . .
O603 C608 H60P 109.2 . .
C607 C608 H60O 109.2 . .
C607 C608 H60P 109.2 . .
H60O C608 H60P 107.9 . .
O603 C609 H60Q 110.1 . .
O603 C609 H60R 110.1 . .
O603 C609 C610 108.15(14) . .
H60Q C609 H60R 108.4 . .
C610 C609 H60Q 110.1 . .
C610 C609 H60R 110.1 . .
O604 C610 C609 108.85(13) . .
O604 C610 H61A 109.9 . .
O604 C610 H61B 109.9 . .
C609 C610 H61A 109.9 . .
C609 C610 H61B 109.9 . .
H61A C610 H61B 108.3 . .
O604 C611 H61C 110.0 . .
O604 C611 H61D 110.0 . .
O604 C611 C612 108.45(15) . .
H61C C611 H61D 108.4 . .
C612 C611 H61C 110.0 . .
C612 C611 H61D 110.0 . .
N602 C612 C611 113.16(16) . .
N602 C612 H61E 108.9 . .
N602 C612 H61F 108.9 . .
C611 C612 H61E 108.9 . .
C611 C612 H61F 108.9 . .
H61E C612 H61F 107.8 . .
N601 C613 H61G 109.4 . .
N601 C613 H61H 109.4 . .
N601 C613 C614 111.04(15) . .
H61G C613 H61H 108.0 . .
C614 C613 H61G 109.4 . .
C614 C613 H61H 109.4 . .
O605 C614 C613 112.87(14) . .
O605 C614 H61I 109.0 . .
O605 C614 H61J 109.0 . .
C613 C614 H61I 109.0 . .
C613 C614 H61J 109.0 . .
H61I C614 H61J 107.8 . .
O605 C615 H61K 110.1 . .
O605 C615 H61L 110.2 . .
O605 C615 C616 107.78(15) . .
H61K C615 H61L 108.5 . .
C616 C615 H61K 110.2 . .
C616 C615 H61L 110.1 . .
O606 C616 C615 107.36(14) . .
O606 C616 H61M 110.2 . .
O606 C616 H61N 110.2 . .
C615 C616 H61M 110.2 . .
C615 C616 H61N 110.2 . .
H61M C616 H61N 108.5 . .
O606 C617 H61O 110.1 . .
O606 C617 H61P 110.1 . .
O606 C617 C618 108.22(15) . .
H61O C617 H61P 108.4 . .
C618 C617 H61O 110.1 . .
C618 C617 H61P 110.1 . .
N602 C618 C617 113.28(16) . .
N602 C618 H61Q 108.9 . .
N602 C618 H61R 108.9 . .
C617 C618 H61Q 108.9 . .
C617 C618 H61R 108.9 . .
H61Q C618 H61R 107.7 . .
C82 C81 Cl81 120.30(14) . .
C86 C81 C82 120.12(18) . .
C86 C81 Cl81 119.41(14) . .
C81 C82 Cl82 120.95(14) . .
C83 C82 C81 119.89(18) . .
C83 C82 Cl82 118.94(15) . .
C82 C83 H83 120.2 . .
C84 C83 C82 119.61(18) . .
C84 C83 H83 120.2 . .
C83 C84 H84 119.9 . .
C85 C84 C83 120.2(2) . .
C85 C84 H84 119.9 . .
C84 C85 H85 119.8 . .
C84 C85 C86 120.3(2) . .
C86 C85 H85 119.8 . .
C81 C86 H86 120.2 . .
C85 C86 C81 119.62(18) . .
C85 C86 H86 120.2 . .
C72 C71 C76 120.10(17) . .
C72 C71 Cl71 120.90(14) . .
C76 C71 Cl71 118.99(14) . .
C71 C72 C73 119.91(17) . .
C71 C72 Cl72 121.46(14) . .
C73 C72 Cl72 118.55(14) . .
C72 C73 H73 120.2 . .
C74 C73 C72 119.67(18) . .
C74 C73 H73 120.2 . .
C73 C74 H74 119.9 . .
C75 C74 C73 120.25(19) . .
C75 C74 H74 119.9 . .
C74 C75 H75 119.8 . .
C74 C75 C76 120.3(2) . .
C76 C75 H75 119.8 . .
C71 C76 H76 120.2 . .
C75 C76 C71 119.61(18) . .
C75 C76 H76 120.2 . .
C92 C91 C96 120.10(18) . .
C92 C91 Cl91 120.52(15) . .
C96 C91 Cl91 119.23(15) . .
C91 C92 C93 119.94(17) . .
C91 C92 Cl92 121.17(16) . .
C93 C92 Cl92 118.88(15) . .
C92 C93 H93 120.2 . .
C94 C93 C92 119.64(19) . .
C94 C93 H93 120.2 . .
C93 C94 H94 119.9 . .
C95 C94 C93 120.2(2) . .
C95 C94 H94 119.9 . .
C94 C95 H95 119.9 . .
C94 C95 C96 120.3(2) . .
C96 C95 H95 119.9 . .
C91 C96 H96 120.2 . .
C95 C96 C91 119.56(19) . .
C95 C96 H96 120.2 . .
C2 C1 Cl1 120.33(15) . .
C6 C1 C2 120.09(19) . .
C6 C1 Cl1 119.29(15) . .
C1 C2 Cl2 120.95(14) . .
C3 C2 C1 119.93(18) . .
C3 C2 Cl2 118.89(16) . .
C2 C3 H3 120.2 . .
C4 C3 C2 119.66(18) . .
C4 C3 H3 120.2 . .
C3 C4 H4 119.9 . .
C5 C4 C3 120.2(2) . .
C5 C4 H4 119.9 . .
C4 C5 H5 119.8 . .
C4 C5 C6 120.3(2) . .
C6 C5 H5 119.8 . .
C1 C6 H6 120.2 . .
C5 C6 C1 119.58(18) . .
C5 C6 H6 120.2 . .
C508 O508 Na5 102.8(3) . .
C509 O508 Na5 111.9(3) . .
C509 O508 C508 118.3(4) . .
C510 O509 Na5 116.6(4) . .
C510 O509 C511 120.8(5) . .
C511 O509 Na5 104.5(3) . .

loop_
_geom_bond_atom_site_label_1
_geom_bond_atom_site_label_2
_geom_bond_distance
_geom_bond_site_symmetry_2
Sn1 N101 2.0568(13) .
Sn1 N101 2.0568(13) 2_656
Sn1 N103 2.0551(13) .
Sn1 N103 2.0551(13) 2_656
Sn1 N201 2.1883(14) 2_656
Sn1 N201 2.1883(14) .
N101 C101 1.380(2) .
N101 C108 1.382(2) .
C101 C102 1.413(2) .
C101 N104 1.386(2) 2_656
N102 C108 1.387(2) .
N102 C109 1.309(2) .
C102 C103 1.413(2) .
C102 C107 1.435(2) .
N103 C109 1.395(2) .
N103 C116 1.397(2) .
C103 H103 0.9300 .
C103 C104 1.374(3) .
N104 C116 1.301(2) .
C104 H104 0.9300 .
C104 C105 1.423(3) .
C105 H105 0.9300 .
C105 C106 1.369(2) .
C106 H106 0.9300 .
C106 C107 1.414(2) .
C107 C108 1.415(2) .
C109 C110 1.477(2) .
C110 C111 1.393(2) .
C110 C115 1.398(2) .
C111 H111 0.9300 .
C111 C112 1.396(2) .
C112 H112 0.9300 .
C112 C113 1.391(3) .
C113 H113 0.9300 .
C113 C114 1.391(2) .
C114 H114 0.9300 .
C114 C115 1.393(2) .
C115 C116 1.471(2) .
N201 C201 1.356(2) .
N201 C203 1.378(2) .
C201 H201 0.9300 .
C201 N202 1.329(2) .
N202 C202 1.374(3) .
C202 H202 0.9300 .
C202 C203 1.364(2) .
C203 H203 0.9300 .
Na5 O501 2.5887(15) .
Na5 N501 2.8715(17) .
Na5 O502 2.429(4) .
Na5 N502 2.7783(18) .
Na5 O503 2.5098(19) .
Na5 O504 2.4512(18) .
Na5 O505 2.5281(14) .
Na5 O506 2.5247(15) .
Na5 O507 2.572(2) .
Na5 O508 2.704(5) .
Na5 O509 2.553(5) .
O501 C502 1.429(2) .
O501 C503 1.425(2) .
N501 C501 1.460(3) .
N501 C507 1.474(2) .
N501 C513 1.475(2) .
C501 H50A 0.9700 .
C501 H50B 0.9700 .
C501 C502 1.512(3) .
O502 C504 1.454(7) .
O502 C505 1.430(7) .
N502 C506 1.470(3) .
N502 C512 1.465(3) .
N502 C518 1.461(3) .
C502 H50C 0.9700 .
C502 H50D 0.9700 .
O503 C508 1.420(3) .
O503 C509 1.452(3) .
C503 H50E 0.9700 .
C503 H50F 0.9700 .
C503 H50G 0.9700 .
C503 H50H 0.9700 .
C503 C504 1.645(8) .
C503 C521 1.422(4) .
O504 C510 1.382(3) .
O504 C511 1.440(3) .
C504 H50I 0.9700 .
C504 H50J 0.9700 .
O505 C514 1.421(3) .
O505 C515 1.429(2) .
C505 H50K 0.9700 .
C505 H50L 0.9700 .
C505 C506 1.333(7) .
O506 C516 1.415(2) .
O506 C517 1.423(2) .
C506 H50M 0.9700 .
C506 H50N 0.9700 .
C506 H50O 0.9700 .
C506 H50P 0.9700 .
C506 C520 1.418(4) .
O507 C520 1.423(4) .
O507 C521 1.437(4) .
C507 H50Q 0.9700 .
C507 H50R 0.9700 .
C507 C508 1.493(3) .
C508 H50S 0.9700 .
C508 H50T 0.9700 .
C508 H50U 0.9700 .
C508 H50V 0.9700 .
C508 O508 1.546(6) .
C509 H50W 0.9700 .
C509 H50X 0.9700 .
C509 H50Y 0.9700 .
C509 H 0.9700 .
C509 C510 1.462(3) .
C509 O508 1.229(6) .
C510 H51A 0.9700 .
C510 H51B 0.9700 .
C510 H51C 0.9700 .
C510 H51D 0.9700 .
C510 O509 1.213(6) .
C511 H51E 0.9700 .
C511 H51F 0.9700 .
C511 H51G 0.9700 .
C511 H51H 0.9700 .
C511 C512 1.501(3) .
C511 O509 1.498(6) .
C512 H51I 0.9700 .
C512 H51J 0.9700 .
C513 H51K 0.9700 .
C513 H51L 0.9700 .
C513 C514 1.506(3) .
C514 H51M 0.9700 .
C514 H51N 0.9700 .
C515 H51O 0.9700 .
C515 H51P 0.9700 .
C515 C516 1.488(3) .
C516 H51Q 0.9700 .
C516 H51R 0.9700 .
C517 H51S 0.9700 .
C517 H51T 0.9700 .
C517 C518 1.503(3) .
C518 H51U 0.9700 .
C518 H51V 0.9700 .
C520 H52A 0.9700 .
C520 H52B 0.9700 .
C521 H52C 0.9700 .
C521 H52D 0.9700 .
Sn3 N301 2.0599(13) 2_565
Sn3 N301 2.0599(13) .
Sn3 N303 2.0551(13) .
Sn3 N303 2.0550(13) 2_565
Sn3 N401 2.1871(13) 2_565
Sn3 N401 2.1871(13) .
N301 C301 1.392(2) .
N301 C310 1.400(2) 2_565
C301 N302 1.307(2) .
C301 C316 1.473(2) 2_565
N302 C302 1.391(2) .
C302 N303 1.379(2) .
C302 C303 1.409(2) .
N303 C309 1.3809(19) .
C303 C304 1.415(2) .
C303 C308 1.435(2) .
N304 C309 1.383(2) .
N304 C310 1.299(2) .
C304 H304 0.9300 .
C304 C305 1.367(2) .
C305 H305 0.9300 .
C305 C306 1.423(2) .
C306 H306 0.9300 .
C306 C307 1.367(2) .
C307 H307 0.9300 .
C307 C308 1.417(2) .
C308 C309 1.407(2) .
C310 C311 1.472(2) .
C311 C312 1.392(2) .
C311 C316 1.401(2) .
C312 H312 0.9300 .
C312 C313 1.387(2) .
C313 H313 0.9300 .
C313 C314 1.393(2) .
C314 H314 0.9300 .
C314 C315 1.395(2) .
C315 H315 0.9300 .
C315 C316 1.386(2) .
N401 C401 1.351(2) .
N401 C403 1.373(2) .
C401 H401 0.9300 .
C401 N402 1.330(2) .
N402 C402 1.368(3) .
C402 H402 0.9300 .
C402 C403 1.363(2) .
C403 H403 0.9300 .
Na6 O601 2.5477(14) .
Na6 N601 2.9501(15) .
Na6 O602 2.5311(14) .
Na6 N602 2.5809(16) .
Na6 O603 2.4801(13) .
Na6 O604 2.6255(14) .
Na6 O605 2.5889(14) .
Na6 O606 2.5322(14) .
O601 C602 1.424(2) .
O601 C603 1.429(2) .
N601 C601 1.468(2) .
N601 C607 1.467(2) .
N601 C613 1.471(2) .
C601 H60A 0.9700 .
C601 H60B 0.9700 .
C601 C602 1.514(2) .
O602 C604 1.407(2) .
O602 C605 1.419(2) .
N602 C606 1.466(2) .
N602 C612 1.464(3) .
N602 C618 1.469(3) .
C602 H60C 0.9700 .
C602 H60D 0.9700 .
O603 C608 1.423(2) .
O603 C609 1.432(2) .
C603 H60E 0.9700 .
C603 H60F 0.9700 .
C603 C604 1.482(3) .
O604 C610 1.425(2) .
O604 C611 1.429(2) .
C604 H60G 0.9700 .
C604 H60H 0.9700 .
O605 C614 1.428(2) .
O605 C615 1.424(2) .
C605 H60I 0.9700 .
C605 H60J 0.9700 .
C605 C606 1.493(3) .
O606 C616 1.421(2) .
O606 C617 1.427(2) .
C606 H60K 0.9700 .
C606 H60L 0.9700 .
C607 H60M 0.9700 .
C607 H60N 0.9700 .
C607 C608 1.514(2) .
C608 H60O 0.9700 .
C608 H60P 0.9700 .
C609 H60Q 0.9700 .
C609 H60R 0.9700 .
C609 C610 1.493(2) .
C610 H61A 0.9700 .
C610 H61B 0.9700 .
C611 H61C 0.9700 .
C611 H61D 0.9700 .
C611 C612 1.508(3) .
C612 H61E 0.9700 .
C612 H61F 0.9700 .
C613 H61G 0.9700 .
C613 H61H 0.9700 .
C613 C614 1.516(3) .
C614 H61I 0.9700 .
C614 H61J 0.9700 .
C615 H61K 0.9700 .
C615 H61L 0.9700 .
C615 C616 1.499(3) .
C616 H61M 0.9700 .
C616 H61N 0.9700 .
C617 H61O 0.9700 .
C617 H61P 0.9700 .
C617 C618 1.504(3) .
C618 H61Q 0.9700 .
C618 H61R 0.9700 .
C81 C82 1.384(2) .
C81 C86 1.381(3) .
C81 Cl81 1.7269(18) .
C82 C83 1.382(3) .
C82 Cl82 1.7417(18) .
C83 H83 0.9300 .
C83 C84 1.380(3) .
C84 H84 0.9300 .
C84 C85 1.375(3) .
C85 H85 0.9300 .
C85 C86 1.379(3) .
C86 H86 0.9300 .
C71 C72 1.381(2) .
C71 C76 1.384(3) .
C71 Cl71 1.7284(18) .
C72 C73 1.385(3) .
C72 Cl72 1.7429(18) .
C73 H73 0.9300 .
C73 C74 1.379(3) .
C74 H74 0.9300 .
C74 C75 1.375(3) .
C75 H75 0.9300 .
C75 C76 1.378(3) .
C76 H76 0.9300 .
C91 C92 1.382(2) .
C91 C96 1.383(3) .
C91 Cl91 1.7273(19) .
C92 C93 1.383(3) .
C92 Cl92 1.7418(19) .
C93 H93 0.9300 .
C93 C94 1.380(3) .
C94 H94 0.9300 .
C94 C95 1.375(3) .
C95 H95 0.9300 .
C95 C96 1.379(3) .
C96 H96 0.9300 .
C1 C2 1.383(2) .
C1 C6 1.382(3) .
C1 Cl1 1.7272(18) .
C2 C3 1.382(3) .
C2 Cl2 1.7420(18) .
C3 H3 0.9300 .
C3 C4 1.380(3) .
C4 H4 0.9300 .
C4 C5 1.375(3) .
C5 H5 0.9300 .
C5 C6 1.379(3) .
C6 H6 0.9300 .

loop_
_exptl_oxdiff_crystal_face_indexfrac_h
_exptl_oxdiff_crystal_face_indexfrac_k
_exptl_oxdiff_crystal_face_indexfrac_l
_exptl_oxdiff_crystal_face_x
_exptl_oxdiff_crystal_face_y
_exptl_oxdiff_crystal_face_z
-0.9996 -0.0000 0.9998 -0.0097 0.0579 0.0085
0.9996 0.0000 -0.9998 0.0097 -0.0579 -0.0085
0.0000 0.9996 -0.9996 0.0530 -0.0129 -0.0024
-0.0000 -0.9996 0.9996 -0.0530 0.0129 0.0024
0.9995 -0.0001 0.9994 -0.0135 -0.0314 0.0523
-0.9995 0.0001 -0.9994 0.0135 0.0314 -0.0523
0.0001 -0.9993 -1.9992 -0.0181 -0.0268 -0.0888
